data_7715650
loop_
_publ_author_name
'Borys, Andryj M.'
'Vedani, Luca'
'Hevia, Eva'

_publ_section_title
;
 The coordination of alkali-metal nickelates to organic &#x3c0;-systems:
 synthetic, structural and spectroscopic insights.
;
_journal_issue 19
_journal_name_full 'Dalton transactions (Cambridge, England : 2003)'
_journal_page_first 8382
_journal_page_last 8390
_journal_paper_doi 10.1039/d4dt00889h
_journal_volume 53
_journal_year 2024
_chemical_formula_moiety '2(C38 H44 Na2 Ni O3)'
_chemical_formula_sum 'C76 H88 Na4 Ni2 O6'
_chemical_formula_weight 1306.84
_space_group_crystal_system triclinic
_space_group_IT_number 2
_space_group_name_Hall '-P 1'
_space_group_name_H-M_alt 'P -1'
_atom_sites_solution_hydrogens mixed
_atom_sites_solution_primary dual
_audit_creation_date 2023-10-17
_audit_creation_method
;
Olex2 1.5
(compiled 2023.03.06 svn.rbb2c1857 for OlexSys, GUI svn.r6748)
;
_audit_update_record
;
2024-01-17 deposited with the CCDC.	2024-04-03 downloaded from the CCDC.
;
_cell_angle_alpha 106.7570(10)
_cell_angle_beta 99.6030(10)
_cell_angle_gamma 92.9580(10)
_cell_formula_units_Z 2
_cell_length_a 12.22970(10)
_cell_length_b 13.7829(2)
_cell_length_c 21.3400(2)
_cell_measurement_reflns_used 78765
_cell_measurement_temperature 100.01(10)
_cell_measurement_theta_max 33.6330
_cell_measurement_theta_min 2.2870
_cell_volume 3377.09(7)
_computing_cell_refinement 'CrysAlisPro 1.171.42.89a (Rigaku OD, 2023)'
_computing_data_collection 'CrysAlisPro 1.171.42.89a (Rigaku OD, 2023)'
_computing_data_reduction 'CrysAlisPro 1.171.42.89a (Rigaku OD, 2023)'
_computing_molecular_graphics 'Olex2 1.5 (Dolomanov et al., 2009)'
_computing_publication_material 'Olex2 1.5 (Dolomanov et al., 2009)'
_computing_structure_refinement 'SHELXL 2018/3 (Sheldrick, 2015)'
_computing_structure_solution 'SHELXT 2018/2 (Sheldrick, 2018)'
_diffrn_ambient_environment N~2~
_diffrn_ambient_temperature 100.01(10)
_diffrn_detector 'Hybrid Pixel Array Detector'
_diffrn_detector_area_resol_mean 10.0000
_diffrn_detector_type 'HyPix-Arc 100'
_diffrn_measured_fraction_theta_full 0.995
_diffrn_measured_fraction_theta_max 0.997
_diffrn_measurement_details
;
List of Runs (angles in degrees, time in seconds):

  # Type    Start    End  Width  t~exp~   \w     \q     \k     \f   Frames
#--------------------------------------------------------------------------
  1  \w    -68.00 -11.00   0.50    1.50    --  -13.54 121.00 137.00  114
  2  \w    -89.00 -30.00   0.50    1.50    --  -13.54 155.00 -65.00  118
  3  \w     -8.00  90.00   0.50    1.50    --   13.07  57.00-150.00  196
  4  \w    -16.00  83.00   0.50    1.50    --   13.07  77.00  90.00  198
  5  \w    -25.00  67.00   0.50    1.50    --  -13.54  19.00-150.00  184
  6  \w    -25.00  67.00   0.50    1.50    --  -13.54  19.00   0.00  184
  7  \w    -25.00  67.00   0.50    1.50    --  -13.54  19.00  90.00  184
  8  \w    -19.00  29.00   0.50    1.50    --  -13.54 -99.00-150.00   96
  9  \w    -42.00  56.00   0.50    1.50    --  -13.54  77.00-120.00  196
 10  \w    -80.00 -21.00   0.50    1.50    --  -13.54 139.00 -95.67  118
 11  \w    -82.00 -23.00   0.50    1.50    --  -13.54 142.00  50.98  118
 12  \w    -94.00   7.00   0.50    1.50    --  -13.54 -38.00 -90.00  202
 13  \w    -62.00  88.00   0.50    1.50    --   13.07   0.00-180.00  300
 14  \w    -19.00  29.00   0.50    1.50    --  -13.54 -99.00  30.00   96
 15  \w    -74.00 -17.00   0.50    1.50    --  -13.54 130.00 -47.70  114
 16  \w    -74.00 -17.00   0.50    1.50    --  -13.54 130.00 139.18  114
 17  \w    -80.00 -21.00   0.50    1.50    --  -13.54 139.00-142.30  118
 18  \w    -19.00  29.00   0.50    1.50    --  -13.54 -99.00-180.00   96
 19  \w    -74.00 -17.00   0.50    1.50    --  -13.54 130.00 106.23  114
 20  \w    -19.00  29.00   0.50    1.50    --  -13.54 -99.00  60.00   96
 21  \w    -82.00 -23.00   0.50    1.50    --  -13.54 142.00 -15.77  118
 22  \w    -79.00 -21.00   0.50    1.50    --  -13.54 138.00-174.09  116
 23  \w    -62.00  56.00   0.50    1.50    --   13.07   0.00-150.00  236
;
_diffrn_measurement_device 'four-circle diffractometer'
_diffrn_measurement_device_type 'XtaLAB Synergy R, HyPix-Arc 100'
_diffrn_measurement_method '\w scans'
_diffrn_orient_matrix_type 'CrysAlisPro convention (1999,Acta A55,543-557)'
_diffrn_orient_matrix_UB_11 0.0171670000
_diffrn_orient_matrix_UB_12 0.0478879000
_diffrn_orient_matrix_UB_13 -0.0033780000
_diffrn_orient_matrix_UB_21 0.0192781000
_diffrn_orient_matrix_UB_22 0.0192256000
_diffrn_orient_matrix_UB_23 0.0349541000
_diffrn_orient_matrix_UB_31 0.0532233000
_diffrn_orient_matrix_UB_32 -0.0160671000
_diffrn_orient_matrix_UB_33 -0.0041052000
_diffrn_radiation_monochromator mirror
_diffrn_radiation_probe x-ray
_diffrn_radiation_type 'Mo K\a'
_diffrn_radiation_wavelength 0.71073
_diffrn_reflns_av_R_equivalents 0.0484
_diffrn_reflns_av_unetI/netI 0.0307
_diffrn_reflns_Laue_measured_fraction_full 0.995
_diffrn_reflns_Laue_measured_fraction_max 0.997
_diffrn_reflns_limit_h_max 17
_diffrn_reflns_limit_h_min -17
_diffrn_reflns_limit_k_max 19
_diffrn_reflns_limit_k_min -19
_diffrn_reflns_limit_l_max 30
_diffrn_reflns_limit_l_min -30
_diffrn_reflns_number 204216
_diffrn_reflns_point_group_measured_fraction_full 0.995
_diffrn_reflns_point_group_measured_fraction_max 0.997
_diffrn_reflns_theta_full 25.242
_diffrn_reflns_theta_max 30.508
_diffrn_reflns_theta_min 2.095
_diffrn_source 'micro-focus sealed X-ray tube'
_diffrn_source_type 'Mova (Mo) X-ray Source'
_exptl_absorpt_coefficient_mu 0.635
_exptl_absorpt_correction_T_max 1.000
_exptl_absorpt_correction_T_min 0.579
_exptl_absorpt_correction_type gaussian
_exptl_absorpt_process_details
;
CrysAlisPro 1.171.42.89a (Rigaku Oxford Diffraction, 2023)
Numerical absorption correction based on gaussian integration over
a multifaceted crystal model
Empirical absorption correction using spherical harmonics,
implemented in SCALE3 ABSPACK scaling algorithm.
;
_exptl_crystal_colour red
_exptl_crystal_colour_primary red
_exptl_crystal_density_diffrn 1.285
_exptl_crystal_description block
_exptl_crystal_F_000 1384
_exptl_crystal_size_max 0.254
_exptl_crystal_size_mid 0.16
_exptl_crystal_size_min 0.08
_refine_diff_density_max 1.339
_refine_diff_density_min -0.610
_refine_diff_density_rms 0.074
_refine_ls_extinction_method none
_refine_ls_goodness_of_fit_ref 1.048
_refine_ls_hydrogen_treatment mixed
_refine_ls_matrix_type full
_refine_ls_number_parameters 893
_refine_ls_number_reflns 20582
_refine_ls_number_restraints 202
_refine_ls_restrained_S_all 1.089
_refine_ls_R_factor_all 0.0884
_refine_ls_R_factor_gt 0.0610
_refine_ls_shift/su_max 0.003
_refine_ls_shift/su_mean 0.000
_refine_ls_structure_factor_coef Fsqd
_refine_ls_weighting_details 'w=1/[\s^2^(Fo^2^)+(0.0880P)^2^+2.1478P] where P=(Fo^2^+2Fc^2^)/3'
_refine_ls_weighting_scheme calc
_refine_ls_wR_factor_gt 0.1613
_refine_ls_wR_factor_ref 0.1769
_reflns_Friedel_coverage 0.000
_reflns_number_gt 14532
_reflns_number_total 20582
_reflns_threshold_expression 'I > 2\s(I)'
_cod_data_source_file d4dt00889h2.cif
_cod_data_source_block 23eh150_amb-1121
_cod_depositor_comments 'Adding full bibliography for 7715639--7715655.cif.'
_cod_original_cell_volume 3377.08(7)
_cod_database_code 7715650
_shelx_shelxl_version_number 2018/3
_chemical_oxdiff_formula 'C152  H168  Na8  Ni4  O12  '
_shelx_space_group_comment
;
The symmetry employed for this shelxl refinement is uniquely defined
by the following loop, which should always be used as a source of
symmetry information in preference to the above space-group names.
They are only intended as comments.
;
_shelx_estimated_absorpt_t_max 0.951
_shelx_estimated_absorpt_t_min 0.855
_reflns_odcompleteness_completeness 99.97
_reflns_odcompleteness_iscentric 1
_reflns_odcompleteness_theta 30.44
_olex2_refinement_description
;
1. Fixed Uiso
 At 1.2 times of:
  All C(H) groups, All C(H,H) groups
2. Restrained distances
 O4-C65 \\sim O4-C65A
 with sigma of 0.02
 C66-C65 \\sim C66-C65A
 with sigma of 0.02
 O3-C38 \\sim O3A-C38
 with sigma of 0.02
 O3-C35 \\sim O3A-C35
 with sigma of 0.02
 O3-C38A \\sim O3A-C38A
 with sigma of 0.02
 O3-C35A \\sim O3A-C35A
 with sigma of 0.02
 Na2-O3 \\sim Na2-O3A
 with sigma of 0.02
 O3-C38A \\sim O3A-C38 \\sim O3-C35A \\sim O3A-C35
 with sigma of 0.02
 C36A-C35A \\sim C36-C35 \\sim C38A-C37A \\sim C38-C37
 with sigma of 0.02
 C37A-C36A \\sim C37-C36
 with sigma of 0.02
 O1-C30 \\sim O1-C30A
 with sigma of 0.02
 C30-C29 \\sim C30A-C29A
 with sigma of 0.02
 C29-C28 \\sim C29A-C28A
 with sigma of 0.02
 C28A-C27 \\sim C28-C27
 with sigma of 0.02
3. Rigid bond restraints
 O5, C69, C70, C71, C72
 with sigma for 1-2 distances of 0.001 and sigma for 1-3 distances of 0.001
 O6, C76, C75, C74, C73
 with sigma for 1-2 distances of 0.001 and sigma for 1-3 distances of 0.001
4. Uiso/Uaniso restraints and constraints
Uanis(C65) \\sim Ueq, Uanis(C65A) \\sim Ueq, Uanis(C66) \\sim Ueq: with sigma
of 0.01 and sigma for terminal atoms of 0.01
Uanis(C73) \\sim Ueq: with sigma of 0.01 and sigma for terminal atoms of 0.01
Uanis(C74) \\sim Ueq, Uanis(C76) \\sim Ueq, Uanis(C75) \\sim Ueq: with sigma of
0.005 and sigma for terminal atoms of 0.01
Uanis(O3) \\sim Ueq, Uanis(O3A) \\sim Ueq, Uanis(C35) \\sim Ueq, Uanis(C35A)
\\sim Ueq, Uanis(C36A) \\sim Ueq, Uanis(C36) \\sim Ueq, Uanis(C37) \\sim Ueq,
Uanis(C37A) \\sim Ueq, Uanis(C38) \\sim Ueq, Uanis(C38A) \\sim Ueq: with sigma
of 0.01 and sigma for terminal atoms of 0.01
Uanis(C30) \\sim Ueq, Uanis(C28) \\sim Ueq, Uanis(C29) \\sim Ueq, Uanis(C28A)
\\sim Ueq, Uanis(C29A) \\sim Ueq, Uanis(C30A) \\sim Ueq: with sigma of 0.01 and
sigma for terminal atoms of 0.01
Uanis(C31) \\sim Ueq, Uanis(C32) \\sim Ueq, Uanis(C33) \\sim Ueq, Uanis(C34)
\\sim Ueq: with sigma of 0.01 and sigma for terminal atoms of 0.01
5. Others
 Sof(C65A)=Sof(H65C)=Sof(H65D)=1-FVAR(1)
 Sof(C65)=Sof(H65A)=Sof(H65B)=FVAR(1)
 Sof(C38A)=Sof(H38C)=Sof(H38D)=Sof(C35A)=Sof(H35C)=Sof(H35D)=Sof(O3A)=
 Sof(C36A)=Sof(H36C)=Sof(H36D)=Sof(C37A)=Sof(H37C)=Sof(H37D)=1-FVAR(2)
 Sof(O3)=Sof(C37)=Sof(H37A)=Sof(H37B)=Sof(C38)=Sof(H38A)=Sof(H38B)=Sof(C35)=
 Sof(H35A)=Sof(H35B)=Sof(C36)=Sof(H36A)=Sof(H36B)=FVAR(2)
 Sof(C28A)=Sof(H28C)=Sof(H28D)=Sof(C29A)=Sof(H29C)=Sof(H29D)=Sof(C30A)=
 Sof(H30C)=Sof(H30D)=1-FVAR(3)
 Sof(C30)=Sof(H30A)=Sof(H30B)=Sof(C28)=Sof(H28A)=Sof(H28B)=Sof(C29)=Sof(H29A)=
 Sof(H29B)=FVAR(3)
6.a Secondary CH2 refined with riding coordinates:
 C68(H68A,H68B), C27(H27A,H27B), C73(H73B,H73A), C66(H66A,H66B), C67(H67A,
 H67B), C76(H76A,H76B), C32(H32A,H32B), C31(H31A,H31B), C75(H75A,H75B),
 C69(H69A,H69B), C74(H74A,H74B), C30(H30A,H30B), C65(H65A,H65B), C70(H70A,H70B),
  C28(H28A,H28B), C33(H33A,H33B), C71(H71A,H71B), C72(H72A,H72B), C34(H34A,
 H34B), C29(H29A,H29B), C37(H37A,H37B), C38(H38A,H38B), C35(H35A,H35B),
 C36(H36A,H36B), C65A(H65C,H65D), C38A(H38C,H38D), C35A(H35C,H35D), C36A(H36C,
 H36D), C37A(H37C,H37D), C28A(H28C,H28D), C29A(H29C,H29D), C30A(H30C,H30D)
6.b Aromatic/amide H refined with riding coordinates:
 C19(H19), C57(H57), C41(H41), C40(H40), C16(H16), C6(H6), C3(H3), C25(H25),
 C12(H12), C60(H60), C2(H2), C44(H44), C17(H17), C4(H4), C22(H22), C18(H18),
 C50(H50), C56(H56), C5(H5), C42(H42), C54(H54), C43(H43), C55(H55), C8(H8),
 C46(H46), C24(H24), C11(H11), C23(H23), C49(H49), C61(H61), C63(H63), C48(H48),
  C62(H62), C10(H10), C9(H9), C47(H47)
;
_smtbx_masks_void_probe_radius 1.2
_smtbx_masks_void_truncation_radius 1.2
_olex2_submission_special_instructions 'No special instructions were received'
_oxdiff_exptl_absorpt_empirical_details
;
Empirical correction (ABSPACK) includes:
- Absorption correction using spherical harmonics
- Frame scaling
;
_oxdiff_exptl_absorpt_empirical_full_max 1.167
_oxdiff_exptl_absorpt_empirical_full_min 0.884

loop_
_space_group_symop_operation_xyz
'x, y, z'
'-x, -y, -z'

loop_
_atom_site_label
_atom_site_type_symbol
_atom_site_fract_x
_atom_site_fract_y
_atom_site_fract_z
_atom_site_U_iso_or_equiv
_atom_site_adp_type
_atom_site_occupancy
_atom_site_site_symmetry_order
_atom_site_calc_flag
_atom_site_refinement_flags_posn
_atom_site_refinement_flags_adp
_atom_site_refinement_flags_occupancy
_atom_site_disorder_assembly
_atom_site_disorder_group
Ni1 Ni 0.57000(2) 0.08528(2) 0.44465(2) 0.03191(8) Uani 1 1 d . . . . .
Ni2 Ni 0.03743(3) 0.49962(2) 0.09984(2) 0.03818(9) Uani 1 1 d . . . . .
Na3 Na 0.13302(9) 0.43694(8) -0.01720(5) 0.0406(2) Uani 1 1 d . . . . .
Na1 Na 0.40149(9) 0.09939(7) 0.52879(5) 0.0399(2) Uani 1 1 d . . . . .
Na2 Na 0.46571(10) 0.06832(9) 0.28970(5) 0.0495(3) Uani 1 1 d D . . . .
Na4 Na -0.03609(10) 0.32423(10) 0.16273(6) 0.0513(3) Uani 1 1 d . . . . .
O6 O 0.03876(18) 0.38044(16) 0.27214(10) 0.0527(4) Uani 1 1 d . U . . .
O3 O 0.5661(7) 0.1742(8) 0.2500(6) 0.059(3) Uani 0.424(9) 1 d D U P A 2
O4 O 0.2918(2) 0.3648(2) -0.03351(14) 0.0769(8) Uani 1 1 d D . . . .
O2 O 0.3477(2) -0.0120(2) 0.19157(12) 0.0728(7) Uani 1 1 d . . . . .
C14 C 0.7104(2) 0.10544(18) 0.51111(12) 0.0343(5) Uani 1 1 d . . . . .
C13 C 0.63208(19) 0.17619(18) 0.53536(11) 0.0334(4) Uani 1 1 d . . . . .
C21 C 0.72869(19) 0.30825(17) 0.49845(11) 0.0335(4) Uani 1 1 d . . . . .
C58 C 0.15193(19) 0.70471(17) 0.24106(11) 0.0335(5) Uani 1 1 d . . . . .
C20 C 0.80992(18) 0.23681(17) 0.47549(11) 0.0319(4) Uani 1 1 d . . . . .
C15 C 0.80357(19) 0.14019(18) 0.48605(11) 0.0329(4) Uani 1 1 d . . . . .
C26 C 0.64747(18) 0.27914(18) 0.53165(11) 0.0329(4) Uani 1 1 d . . . . .
O5 O -0.1166(2) 0.1750(2) 0.16381(16) 0.0827(7) Uani 1 1 d . U . . .
O1 O 0.2774(3) 0.2094(2) 0.56094(16) 0.0902(10) Uani 1 1 d D . . . .
C59 C 0.2470(2) 0.64726(18) 0.22371(12) 0.0355(5) Uani 1 1 d . . . . .
C19 C 0.8965(2) 0.2630(2) 0.44547(12) 0.0390(5) Uani 1 1 d . . . . .
H19 H 0.901002 0.327460 0.437712 0.047 Uiso 1 1 calc R U . . .
C39 C -0.1106(2) 0.46686(19) 0.11467(12) 0.0377(5) Uani 1 1 d . . . . .
C53 C 0.0623(2) 0.70726(19) 0.19046(13) 0.0421(6) Uani 1 1 d . . . . .
C7 C 0.5953(2) -0.01499(19) 0.36440(12) 0.0409(5) Uani 1 1 d . . . . .
C57 C 0.1501(2) 0.76235(18) 0.30694(12) 0.0362(5) Uani 1 1 d . . . . .
H57 H 0.210097 0.761857 0.341411 0.043 Uiso 1 1 calc R U . . .
C1 C 0.4273(2) 0.12656(19) 0.41109(11) 0.0362(5) Uani 1 1 d . . . . .
C41 C -0.2894(2) 0.3557(2) 0.08769(15) 0.0464(6) Uani 1 1 d . . . . .
H41 H -0.339242 0.301460 0.056604 0.056 Uiso 1 1 calc R U . . .
C40 C -0.1903(2) 0.3863(2) 0.07170(12) 0.0395(5) Uani 1 1 d . . . . .
H40 H -0.174773 0.351195 0.029333 0.047 Uiso 1 1 calc R U . . .
C16 C 0.8870(2) 0.0770(2) 0.46898(13) 0.0405(5) Uani 1 1 d . . . . .
H16 H 0.885615 0.013330 0.477933 0.049 Uiso 1 1 calc R U . . .
C6 C 0.4220(2) 0.2256(2) 0.40431(12) 0.0400(5) Uani 1 1 d . . . . .
H6 H 0.485781 0.273870 0.423692 0.048 Uiso 1 1 calc R U . . .
C3 C 0.2315(2) 0.0922(3) 0.34903(13) 0.0512(7) Uani 1 1 d . . . . .
H3 H 0.165673 0.046091 0.331225 0.061 Uiso 1 1 calc R U . . .
C25 C 0.5791(2) 0.3528(2) 0.56015(13) 0.0421(5) Uani 1 1 d . . . . .
H25 H 0.526618 0.335195 0.584259 0.050 Uiso 1 1 calc R U . . .
C12 C 0.6835(2) 0.0105(2) 0.33449(13) 0.0436(6) Uani 1 1 d . . . . .
H12 H 0.732041 0.070717 0.357833 0.052 Uiso 1 1 calc R U . . .
C60 C 0.3329(2) 0.6367(2) 0.27263(14) 0.0429(6) Uani 1 1 d . . . . .
H60 H 0.327257 0.662589 0.318197 0.052 Uiso 1 1 calc R U . . .
C2 C 0.3259(2) 0.0614(2) 0.38109(12) 0.0439(6) Uani 1 1 d . . . . .
H2 H 0.322835 -0.006622 0.383143 0.053 Uiso 1 1 calc R U . . .
C44 C -0.1433(3) 0.5146(2) 0.17613(13) 0.0454(6) Uani 1 1 d . . . . .
H44 H -0.095657 0.570403 0.207241 0.055 Uiso 1 1 calc R U . . .
C17 C 0.9713(2) 0.1043(2) 0.43955(14) 0.0466(6) Uani 1 1 d . . . . .
H17 H 1.026162 0.059438 0.428014 0.056 Uiso 1 1 calc R U . . .
C4 C 0.2327(2) 0.1896(3) 0.34284(15) 0.0536(7) Uani 1 1 d . . . . .
H4 H 0.169003 0.210182 0.319894 0.064 Uiso 1 1 calc R U . . .
C22 C 0.7322(2) 0.4062(2) 0.49118(15) 0.0463(6) Uani 1 1 d . . . . .
H22 H 0.783692 0.425176 0.466956 0.056 Uiso 1 1 calc R U . . .
C45 C 0.0917(2) 0.3652(2) 0.08443(12) 0.0412(5) Uani 1 1 d . . . . .
C51 C 0.1582(3) 0.6029(2) 0.10338(13) 0.0549(8) Uani 1 1 d . . . . .
C18 C 0.9752(2) 0.1974(2) 0.42699(14) 0.0467(6) Uani 1 1 d . . . . .
H18 H 1.031701 0.216080 0.405758 0.056 Uiso 1 1 calc R U . . .
C50 C 0.0405(2) 0.2714(2) 0.03709(14) 0.0447(6) Uani 1 1 d . . . . .
H50 H -0.018127 0.274470 0.002600 0.054 Uiso 1 1 calc R U . . .
C52 C 0.0602(3) 0.6496(2) 0.12098(13) 0.0499(7) Uani 1 1 d . . . . .
C56 C 0.0637(2) 0.8198(2) 0.32310(15) 0.0470(6) Uani 1 1 d . . . . .
H56 H 0.064257 0.857575 0.368102 0.056 Uiso 1 1 calc R U . . .
C68 C 0.3664(3) 0.3821(2) -0.07484(16) 0.0559(7) Uani 1 1 d . . . . .
H68A H 0.388882 0.455938 -0.064286 0.067 Uiso 1 1 calc R U . . .
H68B H 0.330280 0.355267 -0.122431 0.067 Uiso 1 1 calc R U . . .
C5 C 0.3288(2) 0.2563(2) 0.37091(14) 0.0472(6) Uani 1 1 d . . . . .
H5 H 0.331145 0.323445 0.367312 0.057 Uiso 1 1 calc R U . . .
C42 C -0.3151(3) 0.4041(3) 0.14883(17) 0.0555(7) Uani 1 1 d . . . . .
H42 H -0.382165 0.383399 0.160534 0.067 Uiso 1 1 calc R U . . .
C54 C -0.0237(3) 0.7666(2) 0.20874(17) 0.0554(7) Uani 1 1 d . . . . .
H54 H -0.084230 0.768689 0.175059 0.067 Uiso 1 1 calc R U . . .
C64 C 0.2527(2) 0.6047(2) 0.15575(13) 0.0475(7) Uani 1 1 d . . . . .
C43 C -0.2409(3) 0.4840(2) 0.19302(16) 0.0564(8) Uani 1 1 d . . . . .
H43 H -0.257492 0.517861 0.235331 0.068 Uiso 1 1 calc R U . . .
C55 C -0.0233(3) 0.8217(2) 0.27340(19) 0.0579(8) Uani 1 1 d . . . . .
H55 H -0.082851 0.861238 0.283993 0.069 Uiso 1 1 calc R U . . .
C8 C 0.5282(3) -0.1058(2) 0.32553(14) 0.0537(7) Uani 1 1 d . . . . .
H8 H 0.466942 -0.127559 0.342134 0.064 Uiso 1 1 calc R U . . .
C46 C 0.1791(2) 0.3514(3) 0.13252(16) 0.0566(8) Uani 1 1 d . . . . .
H46 H 0.220212 0.410360 0.164527 0.068 Uiso 1 1 calc R U . . .
C24 C 0.5867(3) 0.4493(2) 0.55387(17) 0.0555(7) Uani 1 1 d . . . . .
H24 H 0.540209 0.497583 0.573756 0.067 Uiso 1 1 calc R U . . .
C27 C 0.2558(3) 0.2918(3) 0.53675(17) 0.0543(7) Uani 1 1 d D . . . .
H27A H 0.217555 0.266792 0.489508 0.065 Uiso 1 1 calc R U . B 1
H27B H 0.326842 0.331951 0.539357 0.065 Uiso 1 1 calc R U . B 1
C11 C 0.7029(3) -0.0470(2) 0.27360(15) 0.0550(7) Uani 1 1 d . . . . .
H11 H 0.762516 -0.025119 0.255797 0.066 Uiso 1 1 calc R U . . .
C23 C 0.6623(3) 0.4761(2) 0.51844(18) 0.0594(8) Uani 1 1 d . . . . .
H23 H 0.666301 0.542021 0.512860 0.071 Uiso 1 1 calc R U . . .
C49 C 0.0706(3) 0.1753(3) 0.03798(19) 0.0624(8) Uani 1 1 d . . . . .
H49 H 0.034216 0.115732 0.004424 0.075 Uiso 1 1 calc R U . . .
C61 C 0.4261(2) 0.5894(2) 0.25642(19) 0.0606(8) Uani 1 1 d . . . . .
H61 H 0.482652 0.581016 0.290266 0.073 Uiso 1 1 calc R U . . .
C63 C 0.3507(3) 0.5607(3) 0.14081(18) 0.0669(10) Uani 1 1 d . . . . .
H63 H 0.357873 0.534751 0.095497 0.080 Uiso 1 1 calc R U . . .
C48 C 0.1539(3) 0.1680(3) 0.0881(3) 0.0812(12) Uani 1 1 d . . . . .
H48 H 0.174131 0.103295 0.090323 0.097 Uiso 1 1 calc R U . . .
C62 C 0.4354(3) 0.5542(2) 0.1895(2) 0.0699(11) Uani 1 1 d . . . . .
H62 H 0.500941 0.525715 0.177762 0.084 Uiso 1 1 calc R U . . .
C73 C 0.1191(3) 0.4670(3) 0.29124(18) 0.0709(9) Uani 1 1 d . U . . .
H73B H 0.113101 0.501092 0.256001 0.085 Uiso 1 1 calc R U . . .
H73A H 0.195490 0.446819 0.299179 0.085 Uiso 1 1 calc R U . . .
C66 C 0.4176(3) 0.2471(3) -0.0336(2) 0.0759(11) Uani 1 1 d D U . . .
H66A H 0.376903 0.188008 -0.070072 0.091 Uiso 1 1 calc R U . C 1
H66B H 0.477089 0.223121 -0.005954 0.091 Uiso 1 1 calc R U . C 1
C67 C 0.4653(3) 0.3277(3) -0.0608(2) 0.0715(10) Uani 1 1 d . . . . .
H67A H 0.525901 0.374146 -0.027428 0.086 Uiso 1 1 calc R U . . .
H67B H 0.493830 0.295994 -0.101974 0.086 Uiso 1 1 calc R U . . .
C76 C -0.0174(4) 0.3841(3) 0.32558(18) 0.0757(10) Uani 1 1 d . U . . .
H76A H -0.019452 0.317261 0.334270 0.091 Uiso 1 1 calc R U . . .
H76B H -0.095086 0.399180 0.313930 0.091 Uiso 1 1 calc R U . . .
C32 C 0.2015(3) -0.1148(3) 0.11279(18) 0.0699(10) Uani 1 1 d . U . . .
H32A H 0.147312 -0.173806 0.107479 0.084 Uiso 1 1 calc R U . . .
H32B H 0.167804 -0.072106 0.086132 0.084 Uiso 1 1 calc R U . . .
C10 C 0.6359(4) -0.1362(3) 0.23847(18) 0.0764(12) Uani 1 1 d . . . . .
H10 H 0.650400 -0.177220 0.197200 0.092 Uiso 1 1 calc R U . . .
C9 C 0.5470(4) -0.1650(3) 0.26428(18) 0.0791(12) Uani 1 1 d . . . . .
H9 H 0.498974 -0.225236 0.240069 0.095 Uiso 1 1 calc R U . . .
C47 C 0.2080(3) 0.2569(4) 0.1355(2) 0.0782(12) Uani 1 1 d . . . . .
H47 H 0.265325 0.252600 0.170334 0.094 Uiso 1 1 calc R U . . .
C31 C 0.2381(4) -0.0550(4) 0.18381(18) 0.0807(12) Uani 1 1 d . U . . .
H31A H 0.188821 -0.000803 0.196537 0.097 Uiso 1 1 calc R U . . .
H31B H 0.235185 -0.099790 0.212514 0.097 Uiso 1 1 calc R U . . .
C75 C 0.0399(4) 0.4614(3) 0.38360(18) 0.0811(11) Uani 1 1 d . U . . .
H75A H 0.096637 0.433721 0.410643 0.097 Uiso 1 1 calc R U . D 1
H75B H -0.012387 0.495105 0.411588 0.097 Uiso 1 1 calc R U . D 1
C69 C -0.0525(4) 0.1155(3) 0.2013(2) 0.0824(10) Uani 1 1 d . U . . .
H69A H 0.028173 0.139014 0.211963 0.099 Uiso 1 1 calc R U . . .
H69B H -0.079427 0.118238 0.242946 0.099 Uiso 1 1 calc R U . . .
C74 C 0.0943(5) 0.5346(3) 0.3523(2) 0.0933(12) Uani 1 1 d . U . . .
H74A H 0.042310 0.583300 0.342487 0.112 Uiso 1 1 calc R U . . .
H74B H 0.163254 0.573127 0.382264 0.112 Uiso 1 1 calc R U . . .
C30 C 0.1963(7) 0.2048(6) 0.6033(5) 0.0540(19) Uani 0.506(10) 1 d D U P E 1
H30A H 0.141130 0.144261 0.581595 0.065 Uiso 0.506(10) 1 calc R U P E 1
H30B H 0.234619 0.198866 0.646544 0.065 Uiso 0.506(10) 1 calc R U P E 1
C65 C 0.3443(5) 0.3013(4) 0.0054(3) 0.0572(16) Uani 0.720(12) 1 d D U P F 1
H65A H 0.385978 0.344136 0.049389 0.069 Uiso 0.720(12) 1 calc R U P F 1
H65B H 0.287377 0.253628 0.012334 0.069 Uiso 0.720(12) 1 calc R U P F 1
C70 C -0.0762(5) 0.0143(3) 0.1536(3) 0.0952(11) Uani 1 1 d . U . . .
H70A H -0.070805 -0.038039 0.177152 0.114 Uiso 1 1 calc R U . . .
H70B H -0.021925 0.003543 0.123277 0.114 Uiso 1 1 calc R U . . .
C28 C 0.1835(6) 0.3577(5) 0.5779(3) 0.0482(16) Uani 0.506(10) 1 d D U P E 1
H28A H 0.227128 0.420480 0.609125 0.058 Uiso 0.506(10) 1 calc R U P E 1
H28B H 0.120958 0.376450 0.549278 0.058 Uiso 0.506(10) 1 calc R U P E 1
C33 C 0.3059(4) -0.1477(4) 0.0939(3) 0.1089(18) Uani 1 1 d . U . . .
H33A H 0.300424 -0.168173 0.044930 0.131 Uiso 1 1 calc R U . . .
H33B H 0.329074 -0.204750 0.110706 0.131 Uiso 1 1 calc R U . . .
C71 C -0.1890(5) 0.0065(4) 0.1158(3) 0.1009(13) Uani 1 1 d . U . . .
H71A H -0.246353 -0.005392 0.141219 0.121 Uiso 1 1 calc R U . . .
H71B H -0.200916 -0.047593 0.072369 0.121 Uiso 1 1 calc R U . . .
C72 C -0.1869(6) 0.1104(4) 0.1075(3) 0.1154(17) Uani 1 1 d . U . . .
H72A H -0.158404 0.110684 0.066763 0.138 Uiso 1 1 calc R U . . .
H72B H -0.262836 0.132505 0.103818 0.138 Uiso 1 1 calc R U . . .
C34 C 0.3897(4) -0.0456(5) 0.1303(3) 0.1060(17) Uani 1 1 d . U . . .
H34A H 0.468322 -0.060367 0.138233 0.127 Uiso 1 1 calc R U . . .
H34B H 0.382316 0.004347 0.104945 0.127 Uiso 1 1 calc R U . . .
C29 C 0.1432(8) 0.2917(6) 0.6136(5) 0.071(3) Uani 0.506(10) 1 d D U P E 1
H29A H 0.156767 0.328655 0.661889 0.085 Uiso 0.506(10) 1 calc R U P E 1
H29B H 0.061824 0.273249 0.598044 0.085 Uiso 0.506(10) 1 calc R U P E 1
C37 C 0.5806(8) 0.3643(7) 0.3038(5) 0.043(2) Uani 0.424(9) 1 d D U P A 1
H37A H 0.562131 0.375201 0.348552 0.052 Uiso 0.424(9) 1 calc R U P A 1
H37B H 0.579522 0.429820 0.293418 0.052 Uiso 0.424(9) 1 calc R U P A 1
C38 C 0.4969(8) 0.2865(9) 0.2533(5) 0.060(3) Uani 0.424(9) 1 d D U P A 1
H38A H 0.423451 0.286957 0.267020 0.071 Uiso 0.424(9) 1 calc R U P A 1
H38B H 0.488381 0.298155 0.209200 0.071 Uiso 0.424(9) 1 calc R U P A 1
C35 C 0.6556(7) 0.2356(7) 0.3018(5) 0.066(3) Uani 0.424(9) 1 d D U P A 1
H35A H 0.644650 0.237781 0.347081 0.079 Uiso 0.424(9) 1 calc R U P A 1
H35B H 0.712526 0.188582 0.289989 0.079 Uiso 0.424(9) 1 calc R U P A 1
C36 C 0.6944(9) 0.3285(8) 0.3032(6) 0.080(3) Uani 0.424(9) 1 d D U P A 1
H36A H 0.723833 0.329584 0.262849 0.096 Uiso 0.424(9) 1 calc R U P A 1
H36B H 0.749569 0.364375 0.344028 0.096 Uiso 0.424(9) 1 calc R U P A 1
H14 H 0.730(2) 0.050(2) 0.5316(15) 0.043(8) Uiso 1 1 d . . . . .
H13 H 0.596(2) 0.170(2) 0.5750(14) 0.040(7) Uiso 1 1 d . . . . .
H52 H 0.016(3) 0.681(2) 0.0903(16) 0.049(8) Uiso 1 1 d . . . . .
H51 H 0.183(3) 0.602(3) 0.0657(19) 0.070(11) Uiso 1 1 d . . . . .
C65A C 0.2980(9) 0.2555(9) -0.0334(8) 0.053(4) Uani 0.280(12) 1 d D U P F 2
H65C H 0.276614 0.244516 0.006969 0.063 Uiso 0.280(12) 1 calc R U P F 2
H65D H 0.250605 0.207181 -0.073618 0.063 Uiso 0.280(12) 1 calc R U P F 2
C38A C 0.5003(6) 0.2297(7) 0.2151(5) 0.085(3) Uani 0.576(9) 1 d D U P A 2
H38C H 0.422177 0.197847 0.200617 0.102 Uiso 0.576(9) 1 calc R U P A 2
H38D H 0.530095 0.233562 0.175420 0.102 Uiso 0.576(9) 1 calc R U P A 2
C35A C 0.6668(8) 0.2415(8) 0.2693(7) 0.113(4) Uani 0.576(9) 1 d D U P A 2
H35C H 0.699088 0.243744 0.230075 0.135 Uiso 0.576(9) 1 calc R U P A 2
H35D H 0.722892 0.221312 0.301049 0.135 Uiso 0.576(9) 1 calc R U P A 2
O3A O 0.5439(7) 0.1918(6) 0.2519(4) 0.064(2) Uani 0.576(9) 1 d D U P A 1
C36A C 0.6245(11) 0.3481(8) 0.3038(6) 0.097(4) Uani 0.576(9) 1 d D U P A 2
H36C H 0.625085 0.358512 0.351766 0.116 Uiso 0.576(9) 1 calc R U P A 2
H36D H 0.669322 0.406110 0.298471 0.116 Uiso 0.576(9) 1 calc R U P A 2
C37A C 0.5072(11) 0.3327(7) 0.2640(7) 0.094(4) Uani 0.576(9) 1 d D U P A 2
H37C H 0.451480 0.334861 0.293013 0.113 Uiso 0.576(9) 1 calc R U P A 2
H37D H 0.494981 0.385297 0.241055 0.113 Uiso 0.576(9) 1 calc R U P A 2
C28A C 0.2435(15) 0.3687(7) 0.5997(6) 0.102(4) Uani 0.494(10) 1 d D U P E 2
H28C H 0.312487 0.416252 0.618159 0.122 Uiso 0.494(10) 1 calc R U P E 2
H28D H 0.180811 0.408522 0.590836 0.122 Uiso 0.494(10) 1 calc R U P E 2
C29A C 0.2225(9) 0.3163(6) 0.6463(4) 0.075(3) Uani 0.494(10) 1 d D U P E 2
H29C H 0.271292 0.349717 0.690176 0.090 Uiso 0.494(10) 1 calc R U P E 2
H29D H 0.144013 0.319653 0.652119 0.090 Uiso 0.494(10) 1 calc R U P E 2
C30A C 0.2400(10) 0.2305(9) 0.6268(5) 0.074(3) Uani 0.494(10) 1 d D U P E 2
H30C H 0.171236 0.185494 0.621677 0.089 Uiso 0.494(10) 1 calc R U P E 2
H30D H 0.298390 0.215515 0.659784 0.089 Uiso 0.494(10) 1 calc R U P E 2

loop_
_atom_site_aniso_label
_atom_site_aniso_U_11
_atom_site_aniso_U_22
_atom_site_aniso_U_33
_atom_site_aniso_U_23
_atom_site_aniso_U_13
_atom_site_aniso_U_12
Ni1 0.03557(15) 0.03171(15) 0.02815(14) 0.00857(11) 0.00877(11) -0.00545(11)
Ni2 0.04829(19) 0.03955(17) 0.02410(15) 0.00839(12) 0.00615(12) -0.00942(13)
Na3 0.0456(5) 0.0457(5) 0.0343(5) 0.0142(4) 0.0135(4) 0.0061(4)
Na1 0.0475(5) 0.0356(5) 0.0408(5) 0.0125(4) 0.0196(4) 0.0005(4)
Na2 0.0567(6) 0.0559(6) 0.0323(5) 0.0123(5) 0.0071(4) -0.0159(5)
Na4 0.0534(6) 0.0658(7) 0.0451(6) 0.0323(5) 0.0121(5) 0.0000(5)
O6 0.0628(12) 0.0578(11) 0.0459(9) 0.0270(8) 0.0161(9) -0.0021(9)
O3 0.043(3) 0.047(4) 0.070(5) 0.006(3) -0.014(3) 0.008(3)
O4 0.0930(18) 0.0898(18) 0.0868(18) 0.0558(15) 0.0584(15) 0.0560(15)
O2 0.0581(13) 0.0924(18) 0.0454(12) -0.0083(12) 0.0033(10) -0.0063(12)
C14 0.0380(11) 0.0336(11) 0.0346(11) 0.0154(9) 0.0084(9) -0.0013(9)
C13 0.0331(11) 0.0387(12) 0.0283(10) 0.0100(9) 0.0082(8) -0.0037(9)
C21 0.0342(11) 0.0333(11) 0.0329(11) 0.0117(9) 0.0046(9) -0.0005(9)
C58 0.0374(11) 0.0307(10) 0.0316(11) 0.0100(9) 0.0058(9) -0.0057(9)
C20 0.0308(10) 0.0366(11) 0.0298(10) 0.0132(9) 0.0057(8) -0.0028(8)
C15 0.0327(11) 0.0351(11) 0.0321(11) 0.0127(9) 0.0068(8) -0.0011(9)
C26 0.0312(10) 0.0360(11) 0.0282(10) 0.0069(9) 0.0024(8) 0.0008(9)
O5 0.0854(18) 0.0696(13) 0.102(2) 0.0495(13) 0.0066(14) -0.0133(12)
O1 0.122(2) 0.0909(19) 0.113(2) 0.0683(18) 0.090(2) 0.0625(18)
C59 0.0376(11) 0.0336(11) 0.0320(11) 0.0044(9) 0.0109(9) -0.0087(9)
C19 0.0385(12) 0.0447(13) 0.0375(12) 0.0193(10) 0.0075(9) -0.0044(10)
C39 0.0478(13) 0.0376(12) 0.0293(11) 0.0122(9) 0.0089(9) 0.0000(10)
C53 0.0521(14) 0.0307(11) 0.0400(13) 0.0136(10) -0.0027(11) -0.0077(10)
C7 0.0532(14) 0.0370(12) 0.0331(12) 0.0103(10) 0.0127(10) -0.0017(10)
C57 0.0389(12) 0.0335(11) 0.0340(11) 0.0079(9) 0.0071(9) -0.0029(9)
C1 0.0366(11) 0.0448(13) 0.0267(10) 0.0115(9) 0.0073(8) -0.0063(9)
C41 0.0442(14) 0.0485(15) 0.0516(15) 0.0248(12) 0.0081(11) -0.0015(11)
C40 0.0474(13) 0.0412(13) 0.0305(11) 0.0131(10) 0.0064(10) -0.0013(10)
C16 0.0427(13) 0.0398(13) 0.0430(13) 0.0166(11) 0.0108(10) 0.0066(10)
C6 0.0384(12) 0.0478(14) 0.0327(12) 0.0124(10) 0.0059(9) -0.0040(10)
C3 0.0350(13) 0.078(2) 0.0347(13) 0.0094(13) 0.0085(10) -0.0133(12)
C25 0.0363(12) 0.0474(14) 0.0396(13) 0.0083(11) 0.0067(10) 0.0076(10)
C12 0.0493(14) 0.0476(14) 0.0366(13) 0.0144(11) 0.0136(11) 0.0034(11)
C60 0.0365(12) 0.0401(13) 0.0460(14) 0.0043(11) 0.0079(10) -0.0023(10)
C2 0.0440(13) 0.0540(15) 0.0323(12) 0.0120(11) 0.0110(10) -0.0123(11)
C44 0.0647(17) 0.0410(13) 0.0329(12) 0.0134(10) 0.0123(11) 0.0036(12)
C17 0.0403(13) 0.0578(16) 0.0471(15) 0.0190(13) 0.0143(11) 0.0147(12)
C4 0.0377(13) 0.083(2) 0.0420(14) 0.0214(14) 0.0091(11) 0.0071(13)
C22 0.0538(15) 0.0395(13) 0.0510(15) 0.0212(12) 0.0120(12) 0.0033(11)
C45 0.0439(13) 0.0488(14) 0.0340(12) 0.0165(10) 0.0121(10) -0.0044(11)
C51 0.077(2) 0.0555(16) 0.0272(12) 0.0087(11) 0.0138(12) -0.0276(15)
C18 0.0353(12) 0.0657(18) 0.0457(14) 0.0235(13) 0.0149(11) 0.0019(12)
C50 0.0567(15) 0.0419(13) 0.0412(13) 0.0169(11) 0.0180(12) 0.0033(11)
C52 0.0704(19) 0.0415(14) 0.0329(13) 0.0162(11) -0.0060(12) -0.0151(13)
C56 0.0510(15) 0.0339(12) 0.0517(16) 0.0034(11) 0.0158(12) 0.0005(11)
C68 0.072(2) 0.0520(16) 0.0509(16) 0.0141(13) 0.0281(15) 0.0227(15)
C5 0.0463(14) 0.0577(16) 0.0405(14) 0.0185(12) 0.0098(11) 0.0051(12)
C42 0.0545(17) 0.0596(18) 0.067(2) 0.0321(16) 0.0275(15) 0.0084(14)
C54 0.0534(16) 0.0390(14) 0.0655(19) 0.0166(13) -0.0120(14) -0.0004(12)
C64 0.0532(15) 0.0435(14) 0.0396(13) 0.0002(11) 0.0215(11) -0.0205(11)
C43 0.078(2) 0.0562(17) 0.0480(16) 0.0212(14) 0.0335(15) 0.0186(16)
C55 0.0479(16) 0.0359(14) 0.082(2) 0.0092(14) 0.0059(15) 0.0083(12)
C8 0.079(2) 0.0387(14) 0.0407(14) 0.0054(11) 0.0221(14) -0.0123(13)
C46 0.0417(14) 0.080(2) 0.0561(17) 0.0375(16) 0.0059(12) -0.0098(14)
C24 0.0564(17) 0.0476(16) 0.0622(19) 0.0132(14) 0.0120(14) 0.0206(13)
C27 0.0521(16) 0.0622(18) 0.0565(17) 0.0273(15) 0.0151(13) 0.0076(14)
C11 0.0701(19) 0.0563(17) 0.0443(15) 0.0144(13) 0.0276(14) 0.0100(14)
C23 0.071(2) 0.0397(15) 0.074(2) 0.0244(15) 0.0161(17) 0.0165(14)
C49 0.072(2) 0.0478(16) 0.078(2) 0.0273(16) 0.0279(18) 0.0076(15)
C61 0.0388(14) 0.0486(16) 0.081(2) 0.0011(15) 0.0095(14) -0.0014(12)
C63 0.0596(19) 0.0603(19) 0.064(2) -0.0168(15) 0.0390(17) -0.0235(15)
C48 0.072(2) 0.076(3) 0.126(4) 0.068(3) 0.035(2) 0.019(2)
C62 0.0418(16) 0.0518(17) 0.098(3) -0.0150(17) 0.0340(18) -0.0084(13)
C73 0.0625(19) 0.096(2) 0.0589(16) 0.0435(14) -0.0013(13) -0.0262(15)
C66 0.0483(17) 0.067(2) 0.121(3) 0.046(2) 0.0110(19) 0.0063(15)
C67 0.0515(18) 0.063(2) 0.103(3) 0.034(2) 0.0075(18) -0.0023(15)
C76 0.111(3) 0.0607(17) 0.0561(15) 0.0110(13) 0.0387(15) -0.0253(15)
C32 0.086(2) 0.0507(18) 0.059(2) 0.0083(15) -0.0017(17) -0.0214(17)
C10 0.121(3) 0.0522(18) 0.0542(19) -0.0021(15) 0.047(2) 0.000(2)
C9 0.131(4) 0.0426(17) 0.054(2) -0.0059(14) 0.037(2) -0.0188(19)
C47 0.0490(18) 0.110(3) 0.102(3) 0.077(3) 0.0079(18) 0.0003(19)
C31 0.084(3) 0.094(3) 0.0488(18) 0.0082(18) 0.0082(17) -0.036(2)
C75 0.128(3) 0.0631(19) 0.0500(12) 0.0174(11) 0.0212(16) -0.0238(18)
C69 0.108(3) 0.0548(17) 0.094(3) 0.0361(14) 0.0238(17) 0.0050(17)
C74 0.139(3) 0.0697(18) 0.0631(18) 0.0244(11) 0.0059(19) -0.0447(19)
C30 0.055(4) 0.059(4) 0.051(4) 0.017(3) 0.021(3) 0.002(3)
C65 0.066(3) 0.059(3) 0.055(3) 0.026(2) 0.017(2) 0.017(2)
C70 0.129(3) 0.0670(15) 0.096(3) 0.0242(16) 0.041(2) 0.002(2)
C28 0.045(3) 0.044(3) 0.054(3) 0.014(3) 0.006(3) 0.010(2)
C33 0.111(4) 0.105(3) 0.075(3) -0.025(2) 0.005(3) 0.027(3)
C71 0.127(3) 0.0715(17) 0.102(3) 0.0195(19) 0.035(2) -0.018(2)
C72 0.147(5) 0.085(3) 0.106(3) 0.038(2) -0.005(2) -0.021(2)
C34 0.081(3) 0.142(4) 0.077(3) 0.005(3) 0.018(2) 0.003(3)
C29 0.082(5) 0.066(4) 0.069(5) 0.015(3) 0.039(4) 0.009(4)
C37 0.053(5) 0.037(3) 0.043(4) 0.015(3) 0.014(4) 0.005(3)
C38 0.042(4) 0.095(8) 0.044(4) 0.024(5) 0.012(3) -0.005(5)
C35 0.058(4) 0.072(5) 0.058(5) 0.018(4) 0.001(4) -0.031(4)
C36 0.063(5) 0.080(6) 0.087(6) 0.020(5) -0.005(5) 0.010(5)
C65A 0.048(6) 0.055(6) 0.058(7) 0.019(5) 0.018(5) 0.006(4)
C38A 0.065(4) 0.076(5) 0.116(6) 0.037(5) 0.007(4) 0.000(3)
C35A 0.094(6) 0.129(7) 0.163(8) 0.111(6) 0.030(5) 0.036(5)
O3A 0.096(5) 0.045(3) 0.057(3) 0.018(2) 0.036(3) -0.020(3)
C36A 0.113(8) 0.091(7) 0.073(5) 0.015(5) 0.015(6) -0.043(6)
C37A 0.110(7) 0.076(6) 0.104(7) 0.015(5) 0.058(6) 0.017(5)
C28A 0.135(8) 0.066(5) 0.108(7) 0.017(5) 0.052(6) 0.009(6)
C29A 0.101(6) 0.055(4) 0.056(4) -0.012(3) 0.036(4) -0.014(4)
C30A 0.075(6) 0.110(7) 0.074(6) 0.060(5) 0.046(4) 0.040(5)

loop_
_atom_type_symbol
_atom_type_description
_atom_type_scat_dispersion_real
_atom_type_scat_dispersion_imag
_atom_type_scat_source
C C 0.0033 0.0016 'International Tables Vol C Tables 4.2.6.8 and 6.1.1.4'
H H 0.0000 0.0000 'International Tables Vol C Tables 4.2.6.8 and 6.1.1.4'
Na Na 0.0362 0.0249 'International Tables Vol C Tables 4.2.6.8 and 6.1.1.4'
Ni Ni 0.3393 1.1124 'International Tables Vol C Tables 4.2.6.8 and 6.1.1.4'
O O 0.0106 0.0060 'International Tables Vol C Tables 4.2.6.8 and 6.1.1.4'

loop_
_exptl_crystal_face_index_h
_exptl_crystal_face_index_k
_exptl_crystal_face_index_l
_exptl_crystal_face_perp_dist
0 -1 1 0.0272
0 1 -1 0.0526
-1 1 0 0.1038
1 -1 0 0.0459
1 1 -1 0.0870
-1 -1 1 0.0886
0 1 0 0.0901
0 -1 0 0.0343
-1 -1 0 0.1122
1 0 0 0.0994
-1 0 0 0.1309
1 1 1 0.1166
-1 1 1 0.1176
1 0 1 0.1158
-1 0 -1 0.1428
0 0 -1 0.1091
0 0 1 0.1053
-1 1 -1 0.1262
1 -1 1 0.0760
-1 0 1 0.0851
1 0 -1 0.0664

loop_
_geom_angle_atom_site_label_1
_geom_angle_atom_site_label_2
_geom_angle_atom_site_label_3
_geom_angle
_geom_angle_site_symmetry_1
_geom_angle_site_symmetry_3
_geom_angle_publ_flag
Na1 Ni1 Na1 83.63(3) 2_656 . ?
Na1 Ni1 Na2 113.42(3) . . ?
Na1 Ni1 Na2 115.70(3) 2_656 . ?
C14 Ni1 Na1 72.50(7) . 2_656 ?
C14 Ni1 Na1 101.65(7) . . ?
C14 Ni1 Na2 144.46(7) . . ?
C13 Ni1 Na1 97.49(7) . 2_656 ?
C13 Ni1 Na1 70.20(7) . . ?
C13 Ni1 Na2 146.75(7) . . ?
C13 Ni1 C14 42.97(10) . . ?
C7 Ni1 Na1 71.10(8) . 2_656 ?
C7 Ni1 Na1 134.50(8) . . ?
C7 Ni1 Na2 52.58(8) . . ?
C7 Ni1 C14 105.66(11) . . ?
C7 Ni1 C13 148.17(11) . . ?
C7 Ni1 C1 100.60(11) . . ?
C1 Ni1 Na1 63.82(7) . . ?
C1 Ni1 Na1 124.93(7) . 2_656 ?
C1 Ni1 Na2 52.86(7) . . ?
C1 Ni1 C14 152.50(10) . . ?
C1 Ni1 C13 109.91(10) . . ?
Na3 Ni2 Na3 84.82(3) 2_565 . ?
Na3 Ni2 Na4 117.30(3) . . ?
Na3 Ni2 Na4 117.08(3) 2_565 . ?
C39 Ni2 Na3 130.83(7) . . ?
C39 Ni2 Na3 67.37(7) . 2_565 ?
C39 Ni2 Na4 53.49(8) . . ?
C39 Ni2 C45 99.60(10) . . ?
C39 Ni2 C51 149.43(13) . . ?
C39 Ni2 C52 106.70(12) . . ?
C45 Ni2 Na3 66.16(7) . . ?
C45 Ni2 Na3 128.10(8) . 2_565 ?
C45 Ni2 Na4 53.99(7) . . ?
C45 Ni2 C51 110.33(13) . . ?
C45 Ni2 C52 152.53(13) . . ?
C51 Ni2 Na3 69.98(9) . . ?
C51 Ni2 Na3 97.33(11) . 2_565 ?
C51 Ni2 Na4 144.91(10) . . ?
C51 Ni2 C52 42.81(14) . . ?
C52 Ni2 Na3 71.14(9) . 2_565 ?
C52 Ni2 Na3 100.88(9) . . ?
C52 Ni2 Na4 141.13(9) . . ?
Ni2 Na3 Ni2 95.17(3) 2_565 . ?
Ni2 Na3 Na3 47.37(2) . 2_565 ?
Ni2 Na3 Na3 47.81(2) 2_565 2_565 ?
Ni2 Na3 C40 113.29(6) . 2_565 ?
Ni2 Na3 C40 60.72(5) 2_565 2_565 ?
Ni2 Na3 C51 40.33(6) . . ?
Ni2 Na3 C51 100.24(8) 2_565 . ?
Ni2 Na3 C50 111.80(7) 2_565 . ?
Ni2 Na3 C50 61.52(5) . . ?
Ni2 Na3 C52 40.39(6) 2_565 2_565 ?
Ni2 Na3 C52 102.59(7) . 2_565 ?
Ni2 Na3 H51 56.9(9) . . ?
Ni2 Na3 H51 95.7(9) 2_565 . ?
Na3 Na3 H51 70.6(9) 2_565 . ?
O4 Na3 Ni2 130.74(8) . . ?
O4 Na3 Ni2 134.08(8) . 2_565 ?
O4 Na3 Na3 177.98(9) . 2_565 ?
O4 Na3 C39 99.96(9) . 2_565 ?
O4 Na3 C40 94.40(9) . 2_565 ?
O4 Na3 C45 98.28(9) . . ?
O4 Na3 C51 113.98(12) . . ?
O4 Na3 C50 94.11(9) . . ?
O4 Na3 C52 115.48(11) . 2_565 ?
O4 Na3 H51 107.9(9) . . ?
C39 Na3 Ni2 40.57(6) 2_565 2_565 ?
C39 Na3 Ni2 123.62(6) 2_565 . ?
C39 Na3 Na3 81.42(6) 2_565 2_565 ?
C39 Na3 C40 27.49(7) 2_565 2_565 ?
C39 Na3 C51 103.02(9) 2_565 . ?
C39 Na3 C50 148.22(9) 2_565 . ?
C39 Na3 C52 67.67(8) 2_565 2_565 ?
C39 Na3 H51 88.8(9) 2_565 . ?
C40 Na3 Na3 86.15(6) 2_565 2_565 ?
C40 Na3 C50 171.36(8) 2_565 . ?
C40 Na3 H51 64.7(9) 2_565 . ?
C45 Na3 Ni2 40.85(6) . . ?
C45 Na3 Ni2 122.38(7) . 2_565 ?
C45 Na3 Na3 80.38(7) . 2_565 ?
C45 Na3 C39 161.71(9) . 2_565 ?
C45 Na3 C40 151.19(8) . 2_565 ?
C45 Na3 C51 70.28(8) . . ?
C45 Na3 C50 27.54(8) . . ?
C45 Na3 C52 103.13(8) . 2_565 ?
C45 Na3 H51 86.8(9) . . ?
C51 Na3 Na3 64.17(8) . 2_565 ?
C51 Na3 C40 80.93(8) . 2_565 ?
C51 Na3 C50 96.90(8) . . ?
C51 Na3 C52 130.53(10) . 2_565 ?
C51 Na3 H51 17.2(9) . . ?
C50 Na3 Na3 85.39(6) . 2_565 ?
C50 Na3 H51 113.8(9) . . ?
C52 Na3 Na3 66.39(7) 2_565 2_565 ?
C52 Na3 C40 94.45(8) 2_565 2_565 ?
C52 Na3 C50 80.56(8) 2_565 . ?
C52 Na3 H51 133.1(9) 2_565 . ?
Ni1 Na1 Ni1 96.37(3) 2_656 . ?
Ni1 Na1 Na1 46.61(2) . 2_656 ?
Ni1 Na1 Na1 49.76(2) 2_656 2_656 ?
Ni1 Na1 C14 40.85(5) 2_656 2_656 ?
Ni1 Na1 C13 101.48(6) 2_656 . ?
Ni1 Na1 C7 40.49(5) 2_656 2_656 ?
Ni1 Na1 C2 61.15(5) . . ?
Ni1 Na1 C2 109.77(7) 2_656 . ?
Ni1 Na1 C8 119.54(7) . 2_656 ?
Ni1 Na1 C8 62.39(6) 2_656 2_656 ?
Ni1 Na1 H13 58.0(7) . . ?
Ni1 Na1 H13 94.2(7) 2_656 . ?
Na1 Na1 H13 69.3(6) 2_656 . ?
C14 Na1 Ni1 104.20(5) 2_656 . ?
C14 Na1 Na1 68.61(5) 2_656 2_656 ?
C14 Na1 C13 132.00(7) 2_656 . ?
C14 Na1 C2 78.71(7) 2_656 . ?
C14 Na1 C8 93.61(7) 2_656 2_656 ?
C14 Na1 H13 132.7(6) 2_656 . ?
C13 Na1 Ni1 39.45(5) . . ?
C13 Na1 Na1 63.41(5) . 2_656 ?
C13 Na1 C2 96.43(7) . . ?
C13 Na1 C8 87.05(8) . 2_656 ?
C13 Na1 H13 19.8(7) . . ?
O1 Na1 Ni1 135.49(7) . . ?
O1 Na1 Ni1 128.05(7) . 2_656 ?
O1 Na1 Na1 176.74(11) . 2_656 ?
O1 Na1 C14 108.15(11) . 2_656 ?
O1 Na1 C13 119.84(11) . . ?
O1 Na1 C7 94.93(9) . 2_656 ?
O1 Na1 C1 102.11(9) . . ?
O1 Na1 C2 96.21(11) . . ?
O1 Na1 C8 88.23(10) . 2_656 ?
O1 Na1 H13 113.8(7) . . ?
C7 Na1 Ni1 126.17(7) 2_656 . ?
C7 Na1 Na1 84.10(6) 2_656 2_656 ?
C7 Na1 C14 66.27(7) 2_656 2_656 ?
C7 Na1 C13 106.46(8) 2_656 . ?
C7 Na1 C2 144.98(8) 2_656 . ?
C7 Na1 C8 27.40(7) 2_656 2_656 ?
C7 Na1 H13 88.9(7) 2_656 . ?
C1 Na1 Ni1 40.22(5) . . ?
C1 Na1 Ni1 122.13(6) . 2_656 ?
C1 Na1 Na1 78.60(6) . 2_656 ?
C1 Na1 C14 102.95(8) . 2_656 ?
C1 Na1 C13 69.42(7) . . ?
C1 Na1 C7 162.19(9) . 2_656 ?
C1 Na1 C2 28.28(7) . . ?
C1 Na1 C8 156.43(9) . 2_656 ?
C1 Na1 H13 89.0(7) . . ?
C2 Na1 Na1 82.91(7) . 2_656 ?
C2 Na1 C8 172.01(8) . 2_656 ?
C2 Na1 H13 116.2(7) . . ?
C8 Na1 Na1 92.28(7) 2_656 2_656 ?
C8 Na1 H13 67.5(7) 2_656 . ?
O3 Na2 Ni1 112.2(3) . . ?
O3 Na2 C7 111.5(2) . . ?
O3 Na2 C1 121.3(3) . . ?
O3 Na2 C6 96.3(3) . . ?
O3 Na2 C12 83.7(2) . . ?
O3 Na2 C2 144.4(3) . . ?
O3 Na2 C8 129.1(3) . . ?
O2 Na2 Ni1 150.55(9) . . ?
O2 Na2 O3 96.6(3) . . ?
O2 Na2 C7 127.35(11) . . ?
O2 Na2 C1 130.12(9) . . ?
O2 Na2 C6 128.56(10) . . ?
O2 Na2 C12 125.93(10) . . ?
O2 Na2 C2 100.59(9) . . ?
O2 Na2 C8 98.35(11) . . ?
O2 Na2 C35 122.4(2) . . ?
O2 Na2 O3A 95.3(2) . . ?
C7 Na2 Ni1 36.48(6) . . ?
C7 Na2 C1 70.22(8) . . ?
C7 Na2 C6 92.55(8) . . ?
C7 Na2 C12 29.19(7) . . ?
C7 Na2 C2 81.80(9) . . ?
C7 Na2 C8 29.82(9) . . ?
C7 Na2 C35 91.9(2) . . ?
C1 Na2 Ni1 36.53(6) . . ?
C1 Na2 C6 29.11(8) . . ?
C1 Na2 C12 91.85(8) . . ?
C1 Na2 C2 30.22(7) . . ?
C1 Na2 C8 82.59(8) . . ?
C1 Na2 C35 99.8(2) . . ?
C6 Na2 Ni1 56.08(5) . . ?
C6 Na2 C35 80.6(2) . . ?
C12 Na2 Ni1 55.35(5) . . ?
C12 Na2 C6 104.87(8) . . ?
C12 Na2 C35 68.5(2) . . ?
C2 Na2 Ni1 58.95(6) . . ?
C2 Na2 C6 48.93(8) . . ?
C2 Na2 C12 109.90(8) . . ?
C2 Na2 C8 78.79(9) . . ?
C2 Na2 C35 128.4(2) . . ?
C8 Na2 Ni1 59.17(6) . . ?
C8 Na2 C6 110.81(8) . . ?
C8 Na2 C12 48.74(9) . . ?
C8 Na2 C35 117.3(2) . . ?
C35 Na2 Ni1 86.50(18) . . ?
O3A Na2 Ni1 114.1(2) . . ?
O3A Na2 C7 118.8(2) . . ?
O3A Na2 C1 116.9(2) . . ?
O3A Na2 C6 90.1(2) . . ?
O3A Na2 C12 91.9(2) . . ?
O3A Na2 C2 136.7(2) . . ?
O3A Na2 C8 138.3(2) . . ?
O3A Na2 C35 28.8(2) . . ?
O6 Na4 Ni2 106.42(7) . . ?
O6 Na4 C39 113.60(9) . . ?
O6 Na4 C40 137.42(9) . . ?
O6 Na4 C44 89.44(9) . . ?
O6 Na4 C45 114.90(9) . . ?
O6 Na4 C50 137.97(9) . . ?
O6 Na4 C46 89.68(9) . . ?
O6 Na4 C73 24.40(8) . . ?
O5 Na4 Ni2 157.37(10) . . ?
O5 Na4 O6 96.20(10) . . ?
O5 Na4 C39 132.61(11) . . ?
O5 Na4 C40 104.40(10) . . ?
O5 Na4 C44 126.08(11) . . ?
O5 Na4 C45 130.50(12) . . ?
O5 Na4 C50 102.93(11) . . ?
O5 Na4 C46 124.15(12) . . ?
O5 Na4 C73 119.93(11) . . ?
C39 Na4 Ni2 36.82(6) . . ?
C39 Na4 C40 30.08(8) . . ?
C39 Na4 C44 28.73(7) . . ?
C39 Na4 C45 69.48(9) . . ?
C39 Na4 C50 79.36(8) . . ?
C39 Na4 C46 93.26(9) . . ?
C39 Na4 C73 97.09(10) . . ?
C40 Na4 Ni2 58.87(5) . . ?
C40 Na4 C44 48.38(8) . . ?
C40 Na4 C50 72.77(8) . . ?
C40 Na4 C46 107.79(9) . . ?
C40 Na4 C73 126.23(10) . . ?
C44 Na4 Ni2 56.39(6) . . ?
C44 Na4 C73 79.97(10) . . ?
C45 Na4 Ni2 37.14(6) . . ?
C45 Na4 C40 78.49(8) . . ?
C45 Na4 C44 93.27(9) . . ?
C45 Na4 C50 29.45(8) . . ?
C45 Na4 C46 29.63(8) . . ?
C45 Na4 C73 92.83(9) . . ?
C50 Na4 Ni2 59.26(6) . . ?
C50 Na4 C44 107.87(8) . . ?
C50 Na4 C73 119.95(10) . . ?
C46 Na4 Ni2 56.60(7) . . ?
C46 Na4 C44 109.40(10) . . ?
C46 Na4 C50 48.69(9) . . ?
C46 Na4 C73 72.10(10) . . ?
C73 Na4 Ni2 82.51(7) . . ?
C73 O6 Na4 114.78(17) . . ?
C76 O6 Na4 126.7(2) . . ?
C76 O6 C73 108.8(3) . . ?
C38A O3 Na2 114.0(6) . . ?
C38A O3 C35A 98.1(7) . . ?
C35A O3 Na2 140.2(8) . . ?
C68 O4 Na3 127.80(18) . . ?
C68 O4 C65 107.6(3) . . ?
C68 O4 C65A 106.0(4) . . ?
C65 O4 Na3 124.1(2) . . ?
C65A O4 Na3 118.9(4) . . ?
C31 O2 Na2 126.5(2) . . ?
C31 O2 C34 111.4(3) . . ?
C34 O2 Na2 120.6(2) . . ?
Ni1 C14 Na1 66.65(7) . 2_656 ?
Ni1 C14 H14 119.6(17) . . ?
Na1 C14 H14 53.5(17) 2_656 . ?
C13 C14 Ni1 68.14(13) . . ?
C13 C14 Na1 108.17(14) . 2_656 ?
C13 C14 C15 119.6(2) . . ?
C13 C14 H14 121.5(17) . . ?
C15 C14 Ni1 110.34(16) . . ?
C15 C14 Na1 127.04(16) . 2_656 ?
C15 C14 H14 110.9(17) . . ?
Ni1 C13 Na1 70.36(7) . . ?
Ni1 C13 H13 119.3(16) . . ?
Na1 C13 H13 53.3(16) . . ?
C14 C13 Ni1 68.90(13) . . ?
C14 C13 Na1 119.69(15) . . ?
C14 C13 H13 119.2(15) . . ?
C26 C13 Ni1 108.02(15) . . ?
C26 C13 Na1 115.20(15) . . ?
C26 C13 C14 118.55(19) . . ?
C26 C13 H13 114.5(16) . . ?
C26 C21 C20 119.3(2) . . ?
C22 C21 C20 122.2(2) . . ?
C22 C21 C26 118.5(2) . . ?
C53 C58 C59 120.2(2) . . ?
C57 C58 C59 121.7(2) . . ?
C57 C58 C53 118.0(2) . . ?
C15 C20 C21 119.25(19) . . ?
C19 C20 C21 122.2(2) . . ?
C19 C20 C15 118.5(2) . . ?
C20 C15 C14 120.9(2) . . ?
C16 C15 C14 120.8(2) . . ?
C16 C15 C20 118.3(2) . . ?
C21 C26 C13 121.4(2) . . ?
C25 C26 C13 120.2(2) . . ?
C25 C26 C21 118.3(2) . . ?
C69 O5 Na4 118.7(2) . . ?
C72 O5 Na4 121.1(3) . . ?
C72 O5 C69 110.4(3) . . ?
C27 O1 Na1 124.47(18) . . ?
C27 O1 C30 106.3(4) . . ?
C27 O1 C30A 107.7(4) . . ?
C30 O1 Na1 128.9(4) . . ?
C30A O1 Na1 124.1(4) . . ?
C60 C59 C58 121.7(2) . . ?
C60 C59 C64 119.2(2) . . ?
C64 C59 C58 119.0(2) . . ?
C20 C19 H19 119.1 . . ?
C18 C19 C20 121.7(2) . . ?
C18 C19 H19 119.1 . . ?
Ni2 C39 Na3 72.06(7) . 2_565 ?
Ni2 C39 Na4 89.70(10) . . ?
Na4 C39 Na3 151.15(11) . 2_565 ?
C40 C39 Ni2 125.52(18) . . ?
C40 C39 Na3 89.17(15) . 2_565 ?
C40 C39 Na4 83.46(15) . . ?
C44 C39 Ni2 121.0(2) . . ?
C44 C39 Na3 118.97(17) . 2_565 ?
C44 C39 Na4 89.46(15) . . ?
C44 C39 C40 112.9(2) . . ?
C58 C53 C52 120.4(3) . . ?
C54 C53 C58 118.3(2) . . ?
C54 C53 C52 121.3(3) . . ?
Ni1 C7 Na1 68.41(7) . 2_656 ?
Ni1 C7 Na2 90.95(10) . . ?
Na2 C7 Na1 141.84(11) . 2_656 ?
C12 C7 Ni1 117.41(19) . . ?
C12 C7 Na1 130.33(19) . 2_656 ?
C12 C7 Na2 87.41(16) . . ?
C8 C7 Ni1 128.6(2) . . ?
C8 C7 Na1 85.02(16) . 2_656 ?
C8 C7 Na2 83.86(19) . . ?
C8 C7 C12 113.4(2) . . ?
C58 C57 H57 119.0 . . ?
C56 C57 C58 122.0(2) . . ?
C56 C57 H57 119.0 . . ?
Ni1 C1 Na1 75.97(8) . . ?
Ni1 C1 Na2 90.61(9) . . ?
Na2 C1 Na1 154.53(11) . . ?
C6 C1 Ni1 119.82(17) . . ?
C6 C1 Na1 118.25(16) . . ?
C6 C1 Na2 87.18(14) . . ?
C6 C1 C2 113.0(2) . . ?
C2 C1 Ni1 126.3(2) . . ?
C2 C1 Na1 87.80(14) . . ?
C2 C1 Na2 82.87(14) . . ?
C40 C41 H41 120.1 . . ?
C42 C41 H41 120.1 . . ?
C42 C41 C40 119.8(3) . . ?
Na3 C40 H40 77.9 2_565 . ?
Na4 C40 Na3 123.00(9) . 2_565 ?
Na4 C40 H40 104.2 . . ?
C39 C40 Na3 63.34(13) . 2_565 ?
C39 C40 Na4 66.47(14) . . ?
C39 C40 H40 117.9 . . ?
C41 C40 Na3 130.17(18) . 2_565 ?
C41 C40 Na4 99.80(17) . . ?
C41 C40 C39 124.3(2) . . ?
C41 C40 H40 117.9 . . ?
C15 C16 H16 118.9 . . ?
C17 C16 C15 122.1(2) . . ?
C17 C16 H16 118.9 . . ?
Na2 C6 H6 110.3 . . ?
C1 C6 Na2 63.72(13) . . ?
C1 C6 H6 118.1 . . ?
C5 C6 Na2 96.67(17) . . ?
C5 C6 C1 123.9(2) . . ?
C5 C6 H6 118.1 . . ?
C2 C3 H3 119.7 . . ?
C4 C3 H3 119.7 . . ?
C4 C3 C2 120.6(3) . . ?
C26 C25 H25 119.1 . . ?
C24 C25 C26 121.7(3) . . ?
C24 C25 H25 119.1 . . ?
Na2 C12 H12 108.5 . . ?
C7 C12 Na2 63.40(15) . . ?
C7 C12 H12 118.0 . . ?
C11 C12 Na2 98.6(2) . . ?
C11 C12 C7 123.9(3) . . ?
C11 C12 H12 118.0 . . ?
C59 C60 H60 119.1 . . ?
C61 C60 C59 121.7(3) . . ?
C61 C60 H60 119.1 . . ?
Na1 C2 H2 79.6 . . ?
Na2 C2 Na1 125.72(10) . . ?
Na2 C2 H2 105.4 . . ?
C1 C2 Na1 63.92(13) . . ?
C1 C2 Na2 66.90(13) . . ?
C1 C2 H2 118.2 . . ?
C3 C2 Na1 127.60(18) . . ?
C3 C2 Na2 98.12(16) . . ?
C3 C2 C1 123.5(3) . . ?
C3 C2 H2 118.2 . . ?
Na4 C44 H44 110.2 . . ?
C39 C44 Na4 61.81(14) . . ?
C39 C44 H44 118.3 . . ?
C43 C44 Na4 98.33(18) . . ?
C43 C44 C39 123.4(3) . . ?
C43 C44 H44 118.3 . . ?
C16 C17 H17 120.2 . . ?
C16 C17 C18 119.5(2) . . ?
C18 C17 H17 120.2 . . ?
C3 C4 H4 120.7 . . ?
C3 C4 C5 118.5(3) . . ?
C5 C4 H4 120.7 . . ?
C21 C22 H22 119.2 . . ?
C23 C22 C21 121.7(3) . . ?
C23 C22 H22 119.2 . . ?
Ni2 C45 Na3 72.99(8) . . ?
Ni2 C45 Na4 88.87(10) . . ?
Na4 C45 Na3 153.35(12) . . ?
C50 C45 Ni2 127.8(2) . . ?
C50 C45 Na3 90.00(15) . . ?
C50 C45 Na4 85.92(15) . . ?
C46 C45 Ni2 118.2(2) . . ?
C46 C45 Na3 121.69(17) . . ?
C46 C45 Na4 83.88(15) . . ?
C46 C45 C50 112.8(3) . . ?
Ni2 C51 Na3 69.68(8) . . ?
Ni2 C51 H51 120(2) . . ?
Na3 C51 H51 52(2) . . ?
C52 C51 Ni2 68.76(16) . . ?
C52 C51 Na3 118.45(19) . . ?
C52 C51 C64 119.7(2) . . ?
C52 C51 H51 123(2) . . ?
C64 C51 Ni2 110.08(19) . . ?
C64 C51 Na3 116.1(2) . . ?
C64 C51 H51 109(2) . . ?
C19 C18 C17 119.7(2) . . ?
C19 C18 H18 120.1 . . ?
C17 C18 H18 120.1 . . ?
Na3 C50 H50 75.8 . . ?
Na4 C50 Na3 121.32(9) . . ?
Na4 C50 H50 109.4 . . ?
C45 C50 Na3 62.47(13) . . ?
C45 C50 Na4 64.63(13) . . ?
C45 C50 H50 117.8 . . ?
C49 C50 Na3 133.7(2) . . ?
C49 C50 Na4 96.81(19) . . ?
C49 C50 C45 124.5(3) . . ?
C49 C50 H50 117.8 . . ?
Ni2 C52 Na3 68.47(8) . 2_565 ?
Ni2 C52 H52 117.6(18) . . ?
Na3 C52 H52 50.4(18) 2_565 . ?
C53 C52 Ni2 115.52(18) . . ?
C53 C52 Na3 127.6(2) . 2_565 ?
C53 C52 H52 111.0(18) . . ?
C51 C52 Ni2 68.43(16) . . ?
C51 C52 Na3 110.83(18) . 2_565 ?
C51 C52 C53 118.9(3) . . ?
C51 C52 H52 119.4(18) . . ?
C57 C56 H56 120.3 . . ?
C55 C56 C57 119.5(3) . . ?
C55 C56 H56 120.3 . . ?
O4 C68 H68A 110.4 . . ?
O4 C68 H68B 110.4 . . ?
O4 C68 C67 106.5(3) . . ?
H68A C68 H68B 108.6 . . ?
C67 C68 H68A 110.4 . . ?
C67 C68 H68B 110.4 . . ?
C6 C5 H5 119.7 . . ?
C4 C5 C6 120.5(3) . . ?
C4 C5 H5 119.7 . . ?
C41 C42 H42 120.6 . . ?
C41 C42 C43 118.7(3) . . ?
C43 C42 H42 120.6 . . ?
C53 C54 H54 118.8 . . ?
C55 C54 C53 122.3(3) . . ?
C55 C54 H54 118.8 . . ?
C59 C64 C51 120.6(3) . . ?
C63 C64 C59 117.6(3) . . ?
C63 C64 C51 121.7(3) . . ?
C44 C43 C42 120.8(3) . . ?
C44 C43 H43 119.6 . . ?
C42 C43 H43 119.6 . . ?
C56 C55 H55 120.1 . . ?
C54 C55 C56 119.8(3) . . ?
C54 C55 H55 120.1 . . ?
Na1 C8 H8 68.9 2_656 . ?
Na2 C8 Na1 121.79(10) . 2_656 ?
Na2 C8 H8 105.1 . . ?
C7 C8 Na1 67.58(16) . 2_656 ?
C7 C8 Na2 66.32(16) . . ?
C7 C8 H8 118.3 . . ?
C9 C8 Na1 136.2(3) . 2_656 ?
C9 C8 Na2 98.9(2) . . ?
C9 C8 C7 123.5(3) . . ?
C9 C8 H8 118.3 . . ?
Na4 C46 H46 109.5 . . ?
C45 C46 Na4 66.49(14) . . ?
C45 C46 H46 118.2 . . ?
C47 C46 Na4 94.8(2) . . ?
C47 C46 C45 123.6(3) . . ?
C47 C46 H46 118.2 . . ?
C25 C24 H24 120.1 . . ?
C25 C24 C23 119.9(3) . . ?
C23 C24 H24 120.1 . . ?
O1 C27 H27A 109.9 . . ?
O1 C27 H27B 109.9 . . ?
O1 C27 C28 109.1(3) . . ?
O1 C27 C28A 99.4(5) . . ?
H27A C27 H27B 108.3 . . ?
C28 C27 H27A 109.9 . . ?
C28 C27 H27B 109.9 . . ?
C12 C11 H11 119.9 . . ?
C12 C11 C10 120.1(3) . . ?
C10 C11 H11 119.9 . . ?
C22 C23 H23 120.1 . . ?
C24 C23 C22 119.7(3) . . ?
C24 C23 H23 120.1 . . ?
C50 C49 H49 120.4 . . ?
C48 C49 C50 119.2(4) . . ?
C48 C49 H49 120.4 . . ?
C60 C61 H61 120.6 . . ?
C60 C61 C62 118.8(3) . . ?
C62 C61 H61 120.6 . . ?
C64 C63 H63 119.0 . . ?
C62 C63 C64 122.0(3) . . ?
C62 C63 H63 119.0 . . ?
C49 C48 H48 120.5 . . ?
C49 C48 C47 119.1(3) . . ?
C47 C48 H48 120.5 . . ?
C61 C62 H62 119.8 . . ?
C63 C62 C61 120.3(3) . . ?
C63 C62 H62 119.8 . . ?
O6 C73 H73B 110.6 . . ?
O6 C73 H73A 110.6 . . ?
O6 C73 C74 105.8(3) . . ?
H73B C73 H73A 108.7 . . ?
C74 C73 H73B 110.6 . . ?
C74 C73 H73A 110.6 . . ?
H66A C66 H66B 109.2 . . ?
C67 C66 H66A 111.3 . . ?
C67 C66 H66B 111.3 . . ?
C65 C66 H66A 111.3 . . ?
C65 C66 H66B 111.3 . . ?
C65 C66 C67 102.2(3) . . ?
C65A C66 C67 110.0(5) . . ?
C68 C67 C66 102.3(3) . . ?
C68 C67 H67A 111.3 . . ?
C68 C67 H67B 111.3 . . ?
C66 C67 H67A 111.3 . . ?
C66 C67 H67B 111.3 . . ?
H67A C67 H67B 109.2 . . ?
O6 C76 H76A 109.9 . . ?
O6 C76 H76B 109.9 . . ?
O6 C76 C75 109.1(3) . . ?
H76A C76 H76B 108.3 . . ?
C75 C76 H76A 109.9 . . ?
C75 C76 H76B 109.9 . . ?
H32A C32 H32B 109.2 . . ?
C31 C32 H32A 111.3 . . ?
C31 C32 H32B 111.3 . . ?
C33 C32 H32A 111.3 . . ?
C33 C32 H32B 111.3 . . ?
C33 C32 C31 102.2(4) . . ?
C11 C10 H10 120.5 . . ?
C11 C10 C9 119.0(3) . . ?
C9 C10 H10 120.5 . . ?
C8 C9 H9 120.0 . . ?
C10 C9 C8 120.1(3) . . ?
C10 C9 H9 120.0 . . ?
C46 C47 C48 120.7(3) . . ?
C46 C47 H47 119.6 . . ?
C48 C47 H47 119.6 . . ?
O2 C31 C32 107.4(3) . . ?
O2 C31 H31A 110.2 . . ?
O2 C31 H31B 110.2 . . ?
C32 C31 H31A 110.2 . . ?
C32 C31 H31B 110.2 . . ?
H31A C31 H31B 108.5 . . ?
C76 C75 H75A 111.5 . . ?
C76 C75 H75B 111.5 . . ?
C76 C75 C74 101.2(3) . . ?
H75A C75 H75B 109.3 . . ?
C74 C75 H75A 111.5 . . ?
C74 C75 H75B 111.5 . . ?
O5 C69 H69A 111.6 . . ?
O5 C69 H69B 111.6 . . ?
H69A C69 H69B 109.4 . . ?
C70 C69 O5 100.8(4) . . ?
C70 C69 H69A 111.6 . . ?
C70 C69 H69B 111.6 . . ?
C73 C74 C75 103.6(3) . . ?
C73 C74 H74A 111.0 . . ?
C73 C74 H74B 111.0 . . ?
C75 C74 H74A 111.0 . . ?
C75 C74 H74B 111.0 . . ?
H74A C74 H74B 109.0 . . ?
O1 C30 H30A 109.9 . . ?
O1 C30 H30B 109.9 . . ?
H30A C30 H30B 108.3 . . ?
C29 C30 O1 109.0(6) . . ?
C29 C30 H30A 109.9 . . ?
C29 C30 H30B 109.9 . . ?
O4 C65 H65A 110.8 . . ?
O4 C65 H65B 110.8 . . ?
C66 C65 O4 104.9(3) . . ?
C66 C65 H65A 110.8 . . ?
C66 C65 H65B 110.8 . . ?
H65A C65 H65B 108.8 . . ?
C69 C70 H70A 110.2 . . ?
C69 C70 H70B 110.2 . . ?
C69 C70 C71 107.6(4) . . ?
H70A C70 H70B 108.5 . . ?
C71 C70 H70A 110.2 . . ?
C71 C70 H70B 110.2 . . ?
C27 C28 H28A 111.3 . . ?
C27 C28 H28B 111.3 . . ?
H28A C28 H28B 109.2 . . ?
C29 C28 C27 102.5(5) . . ?
C29 C28 H28A 111.3 . . ?
C29 C28 H28B 111.3 . . ?
C32 C33 H33A 111.5 . . ?
C32 C33 H33B 111.5 . . ?
C32 C33 C34 101.3(3) . . ?
H33A C33 H33B 109.3 . . ?
C34 C33 H33A 111.5 . . ?
C34 C33 H33B 111.5 . . ?
C70 C71 H71A 111.9 . . ?
C70 C71 H71B 111.9 . . ?
C70 C71 C72 99.1(4) . . ?
H71A C71 H71B 109.6 . . ?
C72 C71 H71A 111.9 . . ?
C72 C71 H71B 111.9 . . ?
O5 C72 C71 106.5(4) . . ?
O5 C72 H72A 110.4 . . ?
O5 C72 H72B 110.4 . . ?
C71 C72 H72A 110.4 . . ?
C71 C72 H72B 110.4 . . ?
H72A C72 H72B 108.6 . . ?
O2 C34 C33 99.0(4) . . ?
O2 C34 H34A 112.0 . . ?
O2 C34 H34B 112.0 . . ?
C33 C34 H34A 112.0 . . ?
C33 C34 H34B 112.0 . . ?
H34A C34 H34B 109.7 . . ?
C30 C29 C28 110.7(6) . . ?
C30 C29 H29A 109.5 . . ?
C30 C29 H29B 109.5 . . ?
C28 C29 H29A 109.5 . . ?
C28 C29 H29B 109.5 . . ?
H29A C29 H29B 108.1 . . ?
H37A C37 H37B 108.2 . . ?
C38 C37 H37A 109.8 . . ?
C38 C37 H37B 109.8 . . ?
C38 C37 C35 79.3(6) . . ?
C38 C37 C36 109.4(8) . . ?
C35 C37 H37A 95.7 . . ?
C35 C37 H37B 148.7 . . ?
C36 C37 H37A 109.8 . . ?
C36 C37 H37B 109.8 . . ?
C36 C37 C35 41.0(5) . . ?
C37 C38 H38A 111.1 . . ?
C37 C38 H38B 111.1 . . ?
H38A C38 H38B 109.1 . . ?
O3A C38 C37 103.2(7) . . ?
O3A C38 H38A 111.1 . . ?
O3A C38 H38B 111.1 . . ?
H35A C35 H35B 107.6 . . ?
C36 C35 H35A 108.6 . . ?
C36 C35 H35B 108.6 . . ?
C36 C35 O3A 114.5(8) . . ?
O3A C35 H35A 108.6 . . ?
O3A C35 H35B 108.6 . . ?
C37 C36 H36A 113.4 . . ?
C37 C36 H36B 113.4 . . ?
C35 C36 C37 91.3(9) . . ?
C35 C36 H36A 113.4 . . ?
C35 C36 H36B 113.4 . . ?
H36A C36 H36B 110.7 . . ?
O4 C65A H65C 111.7 . . ?
O4 C65A H65D 111.7 . . ?
C66 C65A O4 100.3(6) . . ?
C66 C65A H65C 111.7 . . ?
C66 C65A H65D 111.7 . . ?
H65C C65A H65D 109.5 . . ?
O3 C38A H38C 110.9 . . ?
O3 C38A H38D 110.9 . . ?
O3 C38A C37A 104.4(9) . . ?
H38C C38A H38D 108.9 . . ?
C37A C38A H38C 110.9 . . ?
C37A C38A H38D 110.9 . . ?
O3 C35A H35C 111.4 . . ?
O3 C35A H35D 111.4 . . ?
O3 C35A C36A 101.9(9) . . ?
H35C C35A H35D 109.3 . . ?
C36A C35A H35C 111.4 . . ?
C36A C35A H35D 111.4 . . ?
C38 O3A Na2 123.4(6) . . ?
C38 O3A C35 98.9(7) . . ?
C35 O3A Na2 105.5(5) . . ?
C35A C36A H36C 111.8 . . ?
C35A C36A H36D 111.8 . . ?
H36C C36A H36D 109.5 . . ?
C37A C36A C35A 99.9(8) . . ?
C37A C36A H36C 111.8 . . ?
C37A C36A H36D 111.8 . . ?
C38A C37A C36A 103.7(8) . . ?
C38A C37A H37C 111.0 . . ?
C38A C37A H37D 111.0 . . ?
C36A C37A H37C 111.0 . . ?
C36A C37A H37D 111.0 . . ?
H37C C37A H37D 109.0 . . ?
C27 C28A H28C 110.0 . . ?
C27 C28A H28D 110.0 . . ?
H28C C28A H28D 108.4 . . ?
C29A C28A C27 108.5(7) . . ?
C29A C28A H28C 110.0 . . ?
C29A C28A H28D 110.0 . . ?
C28A C29A H29C 109.7 . . ?
C28A C29A H29D 109.7 . . ?
H29C C29A H29D 108.2 . . ?
C30A C29A C28A 109.9(7) . . ?
C30A C29A H29C 109.7 . . ?
C30A C29A H29D 109.7 . . ?
O1 C30A H30C 109.5 . . ?
O1 C30A H30D 109.5 . . ?
C29A C30A O1 110.7(7) . . ?
C29A C30A H30C 109.5 . . ?
C29A C30A H30D 109.5 . . ?
H30C C30A H30D 108.1 . . ?

loop_
_geom_bond_atom_site_label_1
_geom_bond_atom_site_label_2
_geom_bond_distance
_geom_bond_site_symmetry_2
_geom_bond_publ_flag
Ni1 Na1 2.7891(10) 2_656 ?
Ni1 Na1 2.9298(10) . ?
Ni1 Na2 3.2760(11) . ?
Ni1 C14 1.987(2) . ?
Ni1 C13 1.976(2) . ?
Ni1 C7 1.948(2) . ?
Ni1 C1 1.950(3) . ?
Ni2 Na3 2.8610(10) . ?
Ni2 Na3 2.8409(11) 2_565 ?
Ni2 Na4 3.2407(11) . ?
Ni2 C39 1.942(3) . ?
Ni2 C45 1.957(3) . ?
Ni2 C51 1.975(3) . ?
Ni2 C52 1.979(3) . ?
Na3 Na3 3.846(2) 2_565 ?
Na3 O4 2.259(2) . ?
Na3 C39 2.756(3) 2_565 ?
Na3 C40 3.084(3) 2_565 ?
Na3 C45 2.737(3) . ?
Na3 C51 2.867(3) . ?
Na3 C50 3.086(3) . ?
Na3 C52 2.890(3) 2_565 ?
Na3 H51 2.42(4) . ?
Na1 Na1 3.8145(19) 2_656 ?
Na1 C14 2.897(2) 2_656 ?
Na1 C13 2.927(2) . ?
Na1 O1 2.249(2) . ?
Na1 C7 2.838(3) 2_656 ?
Na1 C1 2.710(2) . ?
Na1 C2 3.015(3) . ?
Na1 C8 3.058(3) 2_656 ?
Na1 H13 2.45(3) . ?
Na2 O3 2.286(9) . ?
Na2 O2 2.277(2) . ?
Na2 C7 2.602(3) . ?
Na2 C1 2.612(2) . ?
Na2 C6 2.909(3) . ?
Na2 C12 2.907(3) . ?
Na2 C2 2.817(3) . ?
Na2 C8 2.825(3) . ?
Na2 C35 3.111(7) . ?
Na2 O3A 2.311(5) . ?
Na4 O6 2.250(2) . ?
Na4 O5 2.242(3) . ?
Na4 C39 2.605(3) . ?
Na4 C40 2.822(3) . ?
Na4 C44 2.955(3) . ?
Na4 C45 2.622(3) . ?
Na4 C50 2.894(3) . ?
Na4 C46 2.843(3) . ?
Na4 C73 3.124(4) . ?
O6 C73 1.421(4) . ?
O6 C76 1.416(4) . ?
O3 C38A 1.407(10) . ?
O3 C35A 1.429(10) . ?
O4 C68 1.426(4) . ?
O4 C65 1.473(5) . ?
O4 C65A 1.513(10) . ?
O2 C31 1.401(4) . ?
O2 C34 1.445(5) . ?
C14 C13 1.451(3) . ?
C14 C15 1.452(3) . ?
C14 H14 1.00(3) . ?
C13 C26 1.448(3) . ?
C13 H13 1.04(3) . ?
C21 C20 1.477(3) . ?
C21 C26 1.417(3) . ?
C21 C22 1.402(3) . ?
C58 C59 1.478(3) . ?
C58 C53 1.414(3) . ?
C58 C57 1.406(3) . ?
C20 C15 1.414(3) . ?
C20 C19 1.408(3) . ?
C15 C16 1.402(3) . ?
C26 C25 1.415(3) . ?
O5 C69 1.470(5) . ?
O5 C72 1.391(6) . ?
O1 C27 1.396(4) . ?
O1 C30 1.460(7) . ?
O1 C30A 1.504(8) . ?
C59 C60 1.397(4) . ?
C59 C64 1.414(3) . ?
C19 H19 0.9500 . ?
C19 C18 1.382(4) . ?
C39 C40 1.424(4) . ?
C39 C44 1.420(3) . ?
C53 C52 1.462(4) . ?
C53 C54 1.403(4) . ?
C7 C12 1.419(4) . ?
C7 C8 1.413(4) . ?
C57 H57 0.9500 . ?
C57 C56 1.383(4) . ?
C1 C6 1.417(4) . ?
C1 C2 1.429(3) . ?
C41 H41 0.9500 . ?
C41 C40 1.389(4) . ?
C41 C42 1.380(4) . ?
C40 H40 0.9500 . ?
C16 H16 0.9500 . ?
C16 C17 1.382(4) . ?
C6 H6 0.9500 . ?
C6 C5 1.392(4) . ?
C3 H3 0.9500 . ?
C3 C2 1.392(4) . ?
C3 C4 1.385(5) . ?
C25 H25 0.9500 . ?
C25 C24 1.375(4) . ?
C12 H12 0.9500 . ?
C12 C11 1.379(4) . ?
C60 H60 0.9500 . ?
C60 C61 1.387(4) . ?
C2 H2 0.9500 . ?
C44 H44 0.9500 . ?
C44 C43 1.382(4) . ?
C17 H17 0.9500 . ?
C17 C18 1.385(4) . ?
C4 H4 0.9500 . ?
C4 C5 1.387(4) . ?
C22 H22 0.9500 . ?
C22 C23 1.387(4) . ?
C45 C50 1.427(4) . ?
C45 C46 1.414(4) . ?
C51 C52 1.443(5) . ?
C51 C64 1.462(5) . ?
C51 H51 0.90(4) . ?
C18 H18 0.9500 . ?
C50 H50 0.9500 . ?
C50 C49 1.397(4) . ?
C52 H52 0.99(3) . ?
C56 H56 0.9500 . ?
C56 C55 1.379(5) . ?
C68 H68A 0.9900 . ?
C68 H68B 0.9900 . ?
C68 C67 1.489(5) . ?
C5 H5 0.9500 . ?
C42 H42 0.9500 . ?
C42 C43 1.392(5) . ?
C54 H54 0.9500 . ?
C54 C55 1.369(5) . ?
C64 C63 1.413(4) . ?
C43 H43 0.9500 . ?
C55 H55 0.9500 . ?
C8 H8 0.9500 . ?
C8 C9 1.390(4) . ?
C46 H46 0.9500 . ?
C46 C47 1.384(5) . ?
C24 H24 0.9500 . ?
C24 C23 1.386(5) . ?
C27 H27A 0.9900 . ?
C27 H27B 0.9900 . ?
C27 C28 1.504(7) . ?
C27 C28A 1.487(10) . ?
C11 H11 0.9500 . ?
C11 C10 1.380(5) . ?
C23 H23 0.9500 . ?
C49 H49 0.9500 . ?
C49 C48 1.379(6) . ?
C61 H61 0.9500 . ?
C61 C62 1.396(5) . ?
C63 H63 0.9500 . ?
C63 C62 1.365(6) . ?
C48 H48 0.9500 . ?
C48 C47 1.393(7) . ?
C62 H62 0.9500 . ?
C73 H73B 0.9900 . ?
C73 H73A 0.9900 . ?
C73 C74 1.456(6) . ?
C66 H66A 0.9900 . ?
C66 H66B 0.9900 . ?
C66 C67 1.526(5) . ?
C66 C65 1.420(6) . ?
C66 C65A 1.475(10) . ?
C67 H67A 0.9900 . ?
C67 H67B 0.9900 . ?
C76 H76A 0.9900 . ?
C76 H76B 0.9900 . ?
C76 C75 1.426(5) . ?
C32 H32A 0.9900 . ?
C32 H32B 0.9900 . ?
C32 C31 1.481(5) . ?
C32 C33 1.457(6) . ?
C10 H10 0.9500 . ?
C10 C9 1.387(5) . ?
C9 H9 0.9500 . ?
C47 H47 0.9500 . ?
C31 H31A 0.9900 . ?
C31 H31B 0.9900 . ?
C75 H75A 0.9900 . ?
C75 H75B 0.9900 . ?
C75 C74 1.540(5) . ?
C69 H69A 0.9900 . ?
C69 H69B 0.9900 . ?
C69 C70 1.451(6) . ?
C74 H74A 0.9900 . ?
C74 H74B 0.9900 . ?
C30 H30A 0.9900 . ?
C30 H30B 0.9900 . ?
C30 C29 1.371(9) . ?
C65 H65A 0.9900 . ?
C65 H65B 0.9900 . ?
C70 H70A 0.9900 . ?
C70 H70B 0.9900 . ?
C70 C71 1.459(8) . ?
C28 H28A 0.9900 . ?
C28 H28B 0.9900 . ?
C28 C29 1.459(9) . ?
C33 H33A 0.9900 . ?
C33 H33B 0.9900 . ?
C33 C34 1.608(7) . ?
C71 H71A 0.9900 . ?
C71 H71B 0.9900 . ?
C71 C72 1.492(7) . ?
C72 H72A 0.9900 . ?
C72 H72B 0.9900 . ?
C34 H34A 0.9900 . ?
C34 H34B 0.9900 . ?
C29 H29A 0.9900 . ?
C29 H29B 0.9900 . ?
C37 H37A 0.9900 . ?
C37 H37B 0.9900 . ?
C37 C38 1.486(11) . ?
C37 C35 2.031(14) . ?
C37 C36 1.501(13) . ?
C38 H38A 0.9900 . ?
C38 H38B 0.9900 . ?
C38 O3A 1.448(12) . ?
C35 H35A 0.9900 . ?
C35 H35B 0.9900 . ?
C35 C36 1.333(11) . ?
C35 O3A 1.556(9) . ?
C36 H36A 0.9900 . ?
C36 H36B 0.9900 . ?
C65A H65C 0.9900 . ?
C65A H65D 0.9900 . ?
C38A H38C 0.9900 . ?
C38A H38D 0.9900 . ?
C38A C37A 1.488(10) . ?
C35A H35C 0.9900 . ?
C35A H35D 0.9900 . ?
C35A C36A 1.598(12) . ?
C36A H36C 0.9900 . ?
C36A H36D 0.9900 . ?
C36A C37A 1.511(15) . ?
C37A H37C 0.9900 . ?
C37A H37D 0.9900 . ?
C28A H28C 0.9900 . ?
C28A H28D 0.9900 . ?
C28A C29A 1.435(11) . ?
C29A H29C 0.9900 . ?
C29A H29D 0.9900 . ?
C29A C30A 1.179(11) . ?
C30A H30C 0.9900 . ?
C30A H30D 0.9900 . ?

loop_
_geom_torsion_atom_site_label_1
_geom_torsion_atom_site_label_2
_geom_torsion_atom_site_label_3
_geom_torsion_atom_site_label_4
_geom_torsion
_geom_torsion_site_symmetry_1
_geom_torsion_site_symmetry_2
_geom_torsion_site_symmetry_3
_geom_torsion_site_symmetry_4
_geom_torsion_publ_flag
Ni1 C14 C13 Na1 50.59(12) . . . . ?
Ni1 C14 C13 C26 -99.6(2) . . . . ?
Ni1 C14 C15 C20 66.1(3) . . . . ?
Ni1 C14 C15 C16 -111.1(2) . . . . ?
Ni1 C13 C26 C21 -68.1(2) . . . . ?
Ni1 C13 C26 C25 110.4(2) . . . . ?
Ni1 C7 C12 Na2 -89.72(17) . . . . ?
Ni1 C7 C12 C11 -171.9(2) . . . . ?
Ni1 C7 C8 Na1 -57.1(2) . . . 2_656 ?
Ni1 C7 C8 Na2 86.3(2) . . . . ?
Ni1 C7 C8 C9 171.3(3) . . . . ?
Ni1 C1 C6 Na2 89.09(15) . . . . ?
Ni1 C1 C6 C5 169.0(2) . . . . ?
Ni1 C1 C2 Na1 70.76(16) . . . . ?
Ni1 C1 C2 Na2 -85.49(17) . . . . ?
Ni1 C1 C2 C3 -169.85(19) . . . . ?
Ni2 C39 C40 Na3 -67.12(16) . . . 2_565 ?
Ni2 C39 C40 Na4 84.93(18) . . . . ?
Ni2 C39 C40 C41 170.8(2) . . . . ?
Ni2 C39 C44 Na4 -89.32(17) . . . . ?
Ni2 C39 C44 C43 -170.3(2) . . . . ?
Ni2 C45 C50 Na3 68.26(17) . . . . ?
Ni2 C45 C50 Na4 -85.39(18) . . . . ?
Ni2 C45 C50 C49 -165.8(2) . . . . ?
Ni2 C45 C46 Na4 85.42(15) . . . . ?
Ni2 C45 C46 C47 165.1(3) . . . . ?
Ni2 C51 C52 Na3 -55.07(11) . . . 2_565 ?
Ni2 C51 C52 C53 108.1(2) . . . . ?
Ni2 C51 C64 C59 -73.2(3) . . . . ?
Ni2 C51 C64 C63 104.2(3) . . . . ?
Na3 O4 C68 C67 172.3(3) . . . . ?
Na3 O4 C65 C66 162.0(3) . . . . ?
Na3 O4 C65A C66 -170.6(5) . . . . ?
Na3 C39 C40 Na4 152.05(10) 2_565 . . . ?
Na3 C39 C40 C41 -122.1(2) 2_565 . . . ?
Na3 C39 C44 Na4 -174.86(19) 2_565 . . . ?
Na3 C39 C44 C43 104.1(3) 2_565 . . . ?
Na3 C45 C50 Na4 -153.65(11) . . . . ?
Na3 C45 C50 C49 125.9(3) . . . . ?
Na3 C45 C46 Na4 172.0(2) . . . . ?
Na3 C45 C46 C47 -108.3(3) . . . . ?
Na3 C51 C52 Ni2 50.63(14) . . . . ?
Na3 C51 C52 Na3 -4.4(2) . . . 2_565 ?
Na3 C51 C52 C53 158.73(18) . . . . ?
Na3 C51 C64 C59 -149.8(2) . . . . ?
Na3 C51 C64 C63 27.6(3) . . . . ?
Na3 C50 C49 C48 84.4(4) . . . . ?
Na1 C14 C13 Ni1 -54.47(9) 2_656 . . . ?
Na1 C14 C13 Na1 -3.88(19) 2_656 . . . ?
Na1 C14 C13 C26 -154.12(17) 2_656 . . . ?
Na1 C14 C15 C20 141.63(19) 2_656 . . . ?
Na1 C14 C15 C16 -35.6(3) 2_656 . . . ?
Na1 C13 C26 C21 -144.40(18) . . . . ?
Na1 C13 C26 C25 34.1(3) . . . . ?
Na1 O1 C27 C28 -170.4(4) . . . . ?
Na1 O1 C27 C28A -140.7(7) . . . . ?
Na1 O1 C30 C29 175.7(5) . . . . ?
Na1 O1 C30A C29A 145.9(8) . . . . ?
Na1 C7 C12 Na2 -173.8(2) 2_656 . . . ?
Na1 C7 C12 C11 104.0(3) 2_656 . . . ?
Na1 C7 C8 Na2 143.44(9) 2_656 . . . ?
Na1 C7 C8 C9 -131.6(4) 2_656 . . . ?
Na1 C1 C6 Na2 178.55(17) . . . . ?
Na1 C1 C6 C5 -101.5(3) . . . . ?
Na1 C1 C2 Na2 -156.25(10) . . . . ?
Na1 C1 C2 C3 119.4(2) . . . . ?
Na1 C8 C9 C10 -91.3(5) 2_656 . . . ?
Na2 O3 C38A C37A 100.7(8) . . . . ?
Na2 O3 C35A C36A -91.9(12) . . . . ?
Na2 O2 C31 C32 -169.7(3) . . . . ?
Na2 O2 C34 C33 145.5(3) . . . . ?
Na2 C7 C12 C11 -82.2(3) . . . . ?
Na2 C7 C8 Na1 -143.44(9) . . . 2_656 ?
Na2 C7 C8 C9 85.0(4) . . . . ?
Na2 C1 C6 C5 79.9(2) . . . . ?
Na2 C1 C2 Na1 156.25(10) . . . . ?
Na2 C1 C2 C3 -84.4(2) . . . . ?
Na2 C6 C5 C4 64.0(3) . . . . ?
Na2 C12 C11 C10 -64.9(4) . . . . ?
Na2 C8 C9 C10 67.8(5) . . . . ?
Na4 O6 C73 C74 136.7(3) . . . . ?
Na4 O6 C76 C75 -154.7(3) . . . . ?
Na4 O5 C69 C70 -134.8(3) . . . . ?
Na4 O5 C72 C71 158.4(3) . . . . ?
Na4 C39 C40 Na3 -152.05(10) . . . 2_565 ?
Na4 C39 C40 C41 85.9(3) . . . . ?
Na4 C39 C44 C43 -81.0(3) . . . . ?
Na4 C44 C43 C42 -63.1(3) . . . . ?
Na4 C45 C50 Na3 153.65(11) . . . . ?
Na4 C45 C50 C49 -80.4(3) . . . . ?
Na4 C45 C46 C47 79.7(3) . . . . ?
Na4 C50 C49 C48 -62.5(3) . . . . ?
Na4 C46 C47 C48 67.8(4) . . . . ?
O6 C73 C74 C75 27.9(5) . . . . ?
O6 C76 C75 C74 27.3(5) . . . . ?
O3 C38A C37A C36A 34.6(11) . . . . ?
O3 C35A C36A C37A -31.0(11) . . . . ?
O4 C68 C67 C66 23.0(4) . . . . ?
C14 C13 C26 C21 7.1(3) . . . . ?
C14 C13 C26 C25 -174.3(2) . . . . ?
C14 C15 C16 C17 174.2(3) . . . . ?
C13 C14 C15 C20 -9.6(3) . . . . ?
C13 C14 C15 C16 173.1(2) . . . . ?
C13 C26 C25 C24 -175.8(3) . . . . ?
C21 C20 C15 C14 8.0(3) . . . . ?
C21 C20 C15 C16 -174.7(2) . . . . ?
C21 C20 C19 C18 176.9(2) . . . . ?
C21 C26 C25 C24 2.8(4) . . . . ?
C21 C22 C23 C24 0.0(5) . . . . ?
C58 C59 C60 C61 -175.1(2) . . . . ?
C58 C59 C64 C51 -9.8(3) . . . . ?
C58 C59 C64 C63 172.7(2) . . . . ?
C58 C53 C52 Ni2 69.0(3) . . . . ?
C58 C53 C52 Na3 150.68(19) . . . 2_565 ?
C58 C53 C52 C51 -9.3(4) . . . . ?
C58 C53 C54 C55 0.1(4) . . . . ?
C58 C57 C56 C55 -0.5(4) . . . . ?
C20 C21 C26 C13 -8.8(3) . . . . ?
C20 C21 C26 C25 172.6(2) . . . . ?
C20 C21 C22 C23 -173.8(3) . . . . ?
C20 C15 C16 C17 -3.1(4) . . . . ?
C20 C19 C18 C17 -1.6(4) . . . . ?
C15 C14 C13 Ni1 101.7(2) . . . . ?
C15 C14 C13 Na1 152.31(17) . . . . ?
C15 C14 C13 C26 2.1(3) . . . . ?
C15 C20 C19 C18 -0.7(4) . . . . ?
C15 C16 C17 C18 0.8(4) . . . . ?
C26 C21 C20 C15 1.2(3) . . . . ?
C26 C21 C20 C19 -176.4(2) . . . . ?
C26 C21 C22 C23 3.3(4) . . . . ?
C26 C25 C24 C23 0.5(5) . . . . ?
O5 C69 C70 C71 -32.7(5) . . . . ?
O1 C27 C28 C29 -14.7(7) . . . . ?
O1 C27 C28A C29A -18.7(11) . . . . ?
O1 C30 C29 C28 1.3(10) . . . . ?
C59 C58 C53 C52 2.7(3) . . . . ?
C59 C58 C53 C54 -177.0(2) . . . . ?
C59 C58 C57 C56 177.2(2) . . . . ?
C59 C60 C61 C62 1.9(4) . . . . ?
C59 C64 C63 C62 3.2(4) . . . . ?
C19 C20 C15 C14 -174.3(2) . . . . ?
C19 C20 C15 C16 3.0(3) . . . . ?
C39 C44 C43 C42 -1.4(5) . . . . ?
C53 C58 C59 C60 -175.1(2) . . . . ?
C53 C58 C59 C64 6.9(3) . . . . ?
C53 C58 C57 C56 0.5(3) . . . . ?
C53 C54 C55 C56 -0.1(5) . . . . ?
C7 C12 C11 C10 -1.3(5) . . . . ?
C7 C8 C9 C10 0.4(7) . . . . ?
C57 C58 C59 C60 8.3(3) . . . . ?
C57 C58 C59 C64 -169.7(2) . . . . ?
C57 C58 C53 C52 179.4(2) . . . . ?
C57 C58 C53 C54 -0.3(3) . . . . ?
C57 C56 C55 C54 0.3(4) . . . . ?
C1 C6 C5 C4 1.3(4) . . . . ?
C41 C42 C43 C44 0.2(5) . . . . ?
C40 C39 C44 Na4 82.7(2) . . . . ?
C40 C39 C44 C43 1.7(4) . . . . ?
C40 C41 C42 C43 0.7(4) . . . . ?
C16 C17 C18 C19 1.6(4) . . . . ?
C6 C1 C2 Na1 -119.9(2) . . . . ?
C6 C1 C2 Na2 83.86(18) . . . . ?
C6 C1 C2 C3 -0.5(3) . . . . ?
C3 C4 C5 C6 0.2(4) . . . . ?
C25 C24 C23 C22 -1.9(5) . . . . ?
C12 C7 C8 Na1 132.1(2) . . . 2_656 ?
C12 C7 C8 Na2 -84.5(2) . . . . ?
C12 C7 C8 C9 0.5(5) . . . . ?
C12 C11 C10 C9 2.1(6) . . . . ?
C60 C59 C64 C51 172.2(2) . . . . ?
C60 C59 C64 C63 -5.3(4) . . . . ?
C60 C61 C62 C63 -4.1(5) . . . . ?
C2 C1 C6 Na2 -81.03(18) . . . . ?
C2 C1 C6 C5 -1.1(3) . . . . ?
C2 C3 C4 C5 -1.8(4) . . . . ?
C44 C39 C40 Na3 121.3(2) . . . 2_565 ?
C44 C39 C40 Na4 -86.6(2) . . . . ?
C44 C39 C40 C41 -0.8(4) . . . . ?
C4 C3 C2 Na1 83.0(3) . . . . ?
C4 C3 C2 Na2 -65.6(3) . . . . ?
C4 C3 C2 C1 2.0(4) . . . . ?
C22 C21 C20 C15 178.2(2) . . . . ?
C22 C21 C20 C19 0.6(4) . . . . ?
C22 C21 C26 C13 174.0(2) . . . . ?
C22 C21 C26 C25 -4.5(3) . . . . ?
C45 C50 C49 C48 1.3(5) . . . . ?
C45 C46 C47 C48 2.9(5) . . . . ?
C51 C64 C63 C62 -174.3(3) . . . . ?
C50 C45 C46 Na4 -82.95(19) . . . . ?
C50 C45 C46 C47 -3.3(4) . . . . ?
C50 C49 C48 C47 -1.8(5) . . . . ?
C52 C53 C54 C55 -179.6(3) . . . . ?
C52 C51 C64 C59 3.2(4) . . . . ?
C52 C51 C64 C63 -179.5(3) . . . . ?
C68 O4 C65 C66 -25.6(5) . . . . ?
C68 O4 C65A C66 37.0(9) . . . . ?
C42 C41 C40 Na3 -82.6(3) . . . 2_565 ?
C42 C41 C40 Na4 67.8(3) . . . . ?
C42 C41 C40 C39 -0.3(4) . . . . ?
C54 C53 C52 Ni2 -111.3(3) . . . . ?
C54 C53 C52 Na3 -29.6(3) . . . 2_565 ?
C54 C53 C52 C51 170.4(3) . . . . ?
C64 C59 C60 C61 2.9(4) . . . . ?
C64 C51 C52 Ni2 -101.7(2) . . . . ?
C64 C51 C52 Na3 -156.7(2) . . . 2_565 ?
C64 C51 C52 C53 6.4(4) . . . . ?
C64 C63 C62 C61 1.6(5) . . . . ?
C8 C7 C12 Na2 82.2(2) . . . . ?
C8 C7 C12 C11 0.0(4) . . . . ?
C46 C45 C50 Na3 -124.7(2) . . . . ?
C46 C45 C50 Na4 81.6(2) . . . . ?
C46 C45 C50 C49 1.2(4) . . . . ?
C27 O1 C30 C29 -10.7(8) . . . . ?
C27 O1 C30A C29A -13.0(12) . . . . ?
C27 C28 C29 C30 7.9(9) . . . . ?
C27 C28A C29A C30A 12.1(17) . . . . ?
C11 C10 C9 C8 -1.7(7) . . . . ?
C49 C48 C47 C46 -0.1(6) . . . . ?
C73 O6 C76 C75 -11.0(5) . . . . ?
C67 C66 C65 O4 39.2(5) . . . . ?
C67 C66 C65A O4 -22.2(10) . . . . ?
C76 O6 C73 C74 -11.7(4) . . . . ?
C76 C75 C74 C73 -33.6(5) . . . . ?
C32 C33 C34 O2 38.9(5) . . . . ?
C31 O2 C34 C33 -21.1(5) . . . . ?
C31 C32 C33 C34 -41.8(5) . . . . ?
C69 O5 C72 C71 12.9(6) . . . . ?
C69 C70 C71 C72 40.0(5) . . . . ?
C30 O1 C27 C28 15.8(6) . . . . ?
C65 O4 C68 C67 0.3(4) . . . . ?
C65 C66 C67 C68 -38.5(5) . . . . ?
C70 C71 C72 O5 -31.5(6) . . . . ?
C33 C32 C31 O2 30.4(5) . . . . ?
C72 O5 C69 C70 11.5(5) . . . . ?
C34 O2 C31 C32 -4.0(5) . . . . ?
C37 C38 O3A Na2 112.1(8) . . . . ?
C37 C38 O3A C35 -3.2(9) . . . . ?
C38 C37 C36 C35 -45.2(12) . . . . ?
C35 C37 C38 O3A 2.4(7) . . . . ?
C36 C37 C38 O3A 30.7(12) . . . . ?
C36 C35 O3A Na2 -158.1(9) . . . . ?
C36 C35 O3A C38 -29.7(12) . . . . ?
C65A O4 C68 C67 -38.7(7) . . . . ?
C65A C66 C67 C68 0.8(8) . . . . ?
C38A O3 C35A C36A 52.5(11) . . . . ?
C35A O3 C38A C37A -55.3(11) . . . . ?
C35A C36A C37A C38A -1.5(11) . . . . ?
O3A C35 C36 C37 44.6(12) . . . . ?
C28A C29A C30A O1 0.1(16) . . . . ?
C30A O1 C27 C28A 18.1(8) . . . . ?

loop_
_exptl_oxdiff_crystal_face_indexfrac_h
_exptl_oxdiff_crystal_face_indexfrac_k
_exptl_oxdiff_crystal_face_indexfrac_l
_exptl_oxdiff_crystal_face_x
_exptl_oxdiff_crystal_face_y
_exptl_oxdiff_crystal_face_z
0.0001 -0.9991 0.9992 -0.0512 0.0157 0.0120
-0.0001 0.9991 -0.9992 0.0512 -0.0157 -0.0120
-0.9986 0.9996 -0.0007 0.0307 -0.0001 -0.0692
0.9986 -0.9996 0.0007 -0.0307 0.0001 0.0692
0.9985 0.9986 -0.9987 0.0683 0.0035 0.0412
-0.9985 -0.9986 0.9987 -0.0683 -0.0035 -0.0412
-0.0001 0.9990 -0.0003 0.0478 0.0192 -0.0161
0.0001 -0.9990 0.0003 -0.0478 -0.0192 0.0161
-0.9985 -0.9985 -0.0002 -0.0650 -0.0385 -0.0371
0.9985 -0.0005 0.0005 0.0171 0.0193 0.0532
-0.9985 0.0005 -0.0005 -0.0171 -0.0193 -0.0532
0.9984 0.9984 0.9991 0.0616 0.0734 0.0330
-0.9987 0.9995 0.9982 0.0273 0.0349 -0.0733
0.9985 -0.0006 0.9994 0.0137 0.0542 0.0491
-0.9985 0.0006 -0.9994 -0.0137 -0.0542 -0.0491
0.0000 0.0001 -0.9989 0.0034 -0.0349 0.0041
-0.0000 -0.0001 0.9989 -0.0034 0.0349 -0.0041
-0.9986 0.9997 -0.9997 0.0341 -0.0350 -0.0651
0.9986 -0.9997 0.9997 -0.0341 0.0350 0.0651
-0.9986 0.0005 0.9985 -0.0205 0.0157 -0.0573
0.9986 -0.0005 -0.9985 0.0205 -0.0157 0.0573

loop_
_smtbx_masks_void_nr
_smtbx_masks_void_average_x
_smtbx_masks_void_average_y
_smtbx_masks_void_average_z
_smtbx_masks_void_volume
_smtbx_masks_void_count_electrons
_smtbx_masks_void_content
1 0.500 0.000 0.000 87.5 12.7 ?
